data_7205252
loop_
_publ_author_name
'Sun, Jian-Ke'
'Li, Wei'
'Cai, Li-Xuan'
'Zhang, Jie'

_publ_section_title
;
 Structural diversity of the mixed-ligand system
 Mn-cpdba-2,2&#x2032;-bpy controlled by temperature
;
_journal_issue 5
_journal_name_full CrystEngComm
_journal_page_first 1550
_journal_paper_doi 10.1039/c0ce00297f
_journal_volume 13
_journal_year 2011
_chemical_formula_moiety 'C86 H56 Mn4 N18 O34'
_chemical_formula_sum 'C86 H56 Mn4 N18 O34'
_chemical_formula_weight 2105.25
_chemical_name_systematic
;
?
;
_space_group_IT_number 14
_symmetry_cell_setting monoclinic
_symmetry_space_group_name_Hall '-P 2ybc'
_symmetry_space_group_name_H-M 'P 1 21/c 1'
_atom_sites_solution_hydrogens geom
_atom_sites_solution_primary direct
_atom_sites_solution_secondary difmap
_audit_creation_method SHELXL-97
_cell_angle_alpha 90.00
_cell_angle_beta 112.200(7)
_cell_angle_gamma 90.00
_cell_formula_units_Z 4
_cell_length_a 33.857(13)
_cell_length_b 9.373(3)
_cell_length_c 29.727(11)
_cell_measurement_reflns_used 6466
_cell_measurement_temperature 293(2)
_cell_measurement_theta_max 27.4758
_cell_measurement_theta_min 2.2680
_cell_volume 8734(5)
_computing_cell_refinement 'CrystalClear (Rigaku Inc., 2007)'
_computing_data_collection 'CrystalClear (Rigaku Inc., 2007)'
_computing_data_reduction 'CrystalClear (Rigaku Inc., 2007)'
_computing_structure_refinement 'SHELXL-97 (Sheldrick, 1997)'
_computing_structure_solution 'SHELXS-97 (Sheldrick, 1990)'
_diffrn_ambient_temperature 293(2)
_diffrn_measured_fraction_theta_full 0.993
_diffrn_measured_fraction_theta_max 0.993
_diffrn_measurement_device_type 'Mercury2 (2x2 bin mode)'
_diffrn_measurement_method CCD_Profile_fitting
_diffrn_radiation_monochromator graphite
_diffrn_radiation_source 'fine-focus sealed tube'
_diffrn_radiation_type MoK\a
_diffrn_radiation_wavelength 0.71073
_diffrn_reflns_av_R_equivalents 0.0480
_diffrn_reflns_av_sigmaI/netI 0.0534
_diffrn_reflns_limit_h_max 43
_diffrn_reflns_limit_h_min -43
_diffrn_reflns_limit_k_max 11
_diffrn_reflns_limit_k_min -12
_diffrn_reflns_limit_l_max 38
_diffrn_reflns_limit_l_min -37
_diffrn_reflns_number 62325
_diffrn_reflns_theta_full 27.45
_diffrn_reflns_theta_max 27.45
_diffrn_reflns_theta_min 2.31
_diffrn_standards_decay_% <1.0
_exptl_absorpt_coefficient_mu 0.667
_exptl_absorpt_correction_T_max 1.0000
_exptl_absorpt_correction_T_min 0.7513
_exptl_absorpt_correction_type multi-scan
_exptl_crystal_colour orange
_exptl_crystal_density_diffrn 1.601
_exptl_crystal_density_method 'not measured'
_exptl_crystal_description plate
_exptl_crystal_F_000 4280
_exptl_crystal_size_max 0.3
_exptl_crystal_size_mid 0.2
_exptl_crystal_size_min 0.15
_refine_diff_density_max 2.378
_refine_diff_density_min -0.663
_refine_diff_density_rms 0.078
_refine_ls_extinction_method none
_refine_ls_goodness_of_fit_ref 1.077
_refine_ls_hydrogen_treatment mixed
_refine_ls_matrix_type full
_refine_ls_number_parameters 1295
_refine_ls_number_reflns 19811
_refine_ls_number_restraints 0
_refine_ls_restrained_S_all 1.077
_refine_ls_R_factor_all 0.1072
_refine_ls_R_factor_gt 0.0679
_refine_ls_shift/su_max 0.001
_refine_ls_shift/su_mean 0.000
_refine_ls_structure_factor_coef Fsqd
_refine_ls_weighting_details 'calc w=1/[\s^2^(Fo^2^)+(0.0832P)^2^+2.7806P] where P=(Fo^2^+2Fc^2^)/3'
_refine_ls_weighting_scheme calc
_refine_ls_wR_factor_gt 0.1696
_refine_ls_wR_factor_ref 0.1959
_reflns_number_gt 12792
_reflns_number_total 19811
_reflns_threshold_expression >2sigma(I)
_cod_data_source_file C0CE00297F.TXT
_cod_data_source_block 5
_cod_depositor_comments
;
The following automatic conversions were performed:
'_exptl_absorpt_correction_type' value 'Multi-scan' changed to
'multi-scan' according to
'/home/saulius/struct/CIF-dictionaries/cif_core.dic' dictionary named
'cif_core.dic' version 2.4.1 from 2010-06-29.

Automatic conversion script
Id: cif_fix_enum 1555 2011-01-17 13:19:09Z saulius 
;
_cod_original_sg_symbol_H-M P21/c
_cod_database_code 7205252

loop_
_symmetry_equiv_pos_as_xyz
'x, y, z'
'-x, y+1/2, -z+1/2'
'-x, -y, -z'
'x, -y-1/2, z-1/2'

loop_
_atom_site_label
_atom_site_type_symbol
_atom_site_fract_x
_atom_site_fract_y
_atom_site_fract_z
_atom_site_U_iso_or_equiv
_atom_site_adp_type
_atom_site_occupancy
_atom_site_symmetry_multiplicity
_atom_site_calc_flag
_atom_site_refinement_flags
_atom_site_disorder_assembly
_atom_site_disorder_group
Mn1 Mn 0.395539(16) 0.37296(5) 0.454527(16) 0.03087(13) Uani 1 1 d . . .
Mn2 Mn 0.5000 0.5000 0.5000 0.02585(16) Uani 1 2 d S . .
Mn3 Mn 0.250239(19) 0.88868(7) 0.003152(19) 0.04889(18) Uani 1 1 d . . .
Mn4 Mn 0.0000 1.5000 -0.5000 0.02617(16) Uani 1 2 d S . .
Mn5 Mn 0.104070(16) 1.63335(5) -0.454224(16) 0.03183(13) Uani 1 1 d . . .
O1 O 0.38794(8) 0.4052(3) 0.53093(8) 0.0447(6) Uani 1 1 d . . .
O2 O 0.45106(7) 0.4074(3) 0.52587(7) 0.0352(5) Uani 1 1 d . . .
O3 O 0.40489(8) 0.1412(3) 0.88587(9) 0.0442(6) Uani 1 1 d . . .
O4 O 0.47126(9) 0.1473(3) 0.94055(8) 0.0445(6) Uani 1 1 d . . .
O5 O 0.19461(10) 1.0172(4) -0.00065(11) 0.0784(11) Uani 1 1 d . . .
O6 O 0.43847(10) 0.0008(3) 0.70198(9) 0.0589(8) Uani 1 1 d . . .
O7 O 0.58499(10) 0.2169(5) 0.88984(10) 0.0930(14) Uani 1 1 d . . .
O8 O 0.58256(8) 0.1842(3) 0.81802(9) 0.0532(7) Uani 1 1 d . . .
O9 O 0.31393(11) 0.9332(4) -0.00044(11) 0.0830(12) Uani 1 1 d . . .
O10 O 0.45436(8) 0.6544(3) 0.45678(9) 0.0438(6) Uani 1 1 d . . .
O11 O 0.27699(10) 0.9958(4) 0.07436(9) 0.0654(9) Uani 1 1 d . . .
O12 O 0.23394(10) 1.1744(3) 0.07780(10) 0.0677(9) Uani 1 1 d . . .
O13 O 0.36966(13) 0.7928(4) 0.24192(13) 0.0851(12) Uani 1 1 d . . .
O14 O 0.41447(10) 0.9697(4) 0.26574(10) 0.0730(10) Uani 1 1 d . . .
O15 O 0.32386(10) 1.3982(3) 0.28805(10) 0.0625(8) Uani 1 1 d . . .
O16 O 0.26239(11) 1.4138(4) 0.23084(13) 0.0893(12) Uani 1 1 d . . .
O17 O 0.22863(9) 0.9337(3) -0.07421(9) 0.0565(8) Uani 1 1 d . . .
O18 O 0.27311(10) 0.7755(4) -0.08558(10) 0.0702(9) Uani 1 1 d . . .
O19 O 0.04830(7) 1.3594(3) -0.45276(8) 0.0398(6) Uani 1 1 d . . .
O20 O 0.11674(8) 1.4211(3) -0.43337(9) 0.0423(6) Uani 1 1 d . . .
O21 O 0.17118(10) 0.5898(3) -0.29768(10) 0.0618(8) Uani 1 1 d . . .
O22 O 0.23538(11) 0.5677(4) -0.24591(13) 0.0918(13) Uani 1 1 d . . .
O23 O 0.09051(10) 1.0313(4) -0.26208(10) 0.0692(10) Uani 1 1 d . . .
O24 O 0.13928(13) 1.1946(4) -0.23555(13) 0.0765(10) Uani 1 1 d . . .
O25 O -0.04868(7) 1.4017(3) -0.47586(7) 0.0354(5) Uani 1 1 d . . .
O26 O -0.10949(8) 1.4247(4) -0.46721(9) 0.0599(8) Uani 1 1 d . . .
O27 O -0.02108(9) 1.1563(3) -0.05721(8) 0.0429(6) Uani 1 1 d . . .
O28 O -0.08863(8) 1.1531(3) -0.10972(8) 0.0424(6) Uani 1 1 d . . .
O29 O 0.08805(12) 1.2600(6) -0.11198(11) 0.126(2) Uani 1 1 d . . .
O30 O 0.08662(9) 1.2031(4) -0.18090(9) 0.0629(8) Uani 1 1 d . . .
O31 O -0.05865(11) 1.0167(3) -0.29715(9) 0.0624(8) Uani 1 1 d . . .
O32 O -0.11278(10) 1.1022(5) -0.28460(11) 0.0817(11) Uani 1 1 d . . .
O33 O 0.38619(8) 0.5903(3) 0.43862(9) 0.0417(6) Uani 1 1 d . . .
O34 O 0.38376(10) 0.0892(4) 0.71236(10) 0.0736(10) Uani 1 1 d . . .
N1 N 0.50721(10) 0.1993(4) 0.74515(9) 0.0405(7) Uani 1 1 d . . .
H1 H 0.5347(14) 0.196(5) 0.7553(15) 0.061(13) Uiso 1 1 d . . .
N2 N 0.56503(10) 0.1967(4) 0.84687(10) 0.0452(8) Uani 1 1 d . . .
N3 N 0.42226(10) 0.0681(4) 0.72544(10) 0.0458(8) Uani 1 1 d . . .
N4 N 0.40003(10) 0.1407(3) 0.47534(10) 0.0389(7) Uani 1 1 d . . .
N5 N 0.33087(9) 0.2815(3) 0.41689(10) 0.0411(7) Uani 1 1 d . . .
N6 N 0.35891(10) 1.1381(3) 0.30271(10) 0.0367(7) Uani 1 1 d . . .
H6 H 0.3582(11) 1.217(4) 0.3136(13) 0.036(11) Uiso 1 1 d . . .
N7 N 0.29687(11) 1.3556(3) 0.24990(12) 0.0496(8) Uani 1 1 d . . .
N8 N 0.37828(13) 0.9193(4) 0.24622(12) 0.0562(10) Uani 1 1 d . . .
N9 N 0.28389(10) 0.6855(4) 0.04126(11) 0.0554(9) Uani 1 1 d . . .
N10 N 0.20656(11) 0.6882(4) -0.02705(12) 0.0599(10) Uani 1 1 d . . .
N11 N 0.12783(12) 1.0707(4) -0.24219(11) 0.0522(9) Uani 1 1 d . . .
N12 N 0.20086(11) 0.6275(4) -0.26070(11) 0.0518(9) Uani 1 1 d . . .
N13 N 0.14066(9) 0.8580(3) -0.30568(10) 0.0373(7) Uani 1 1 d . . .
H13 H 0.1330 0.7756 -0.3206 0.049(12) Uiso 1 1 calc R . .
N14 N 0.09839(11) 1.8641(3) -0.47680(10) 0.0424(7) Uani 1 1 d . . .
N15 N 0.16818(9) 1.7308(3) -0.41773(10) 0.0408(7) Uani 1 1 d . . .
N16 N 0.01110(10) 1.2110(4) -0.25448(10) 0.0436(8) Uani 1 1 d . . .
H16 H 0.0402(12) 1.209(4) -0.2429(12) 0.037(10) Uiso 1 1 d . . .
N17 N -0.07419(11) 1.0826(4) -0.27277(10) 0.0504(8) Uani 1 1 d . . .
N18 N 0.06876(11) 1.2239(4) -0.15328(10) 0.0518(9) Uani 1 1 d . . .
C1 C 0.42742(10) 0.3950(3) 0.55045(11) 0.0308(7) Uani 1 1 d . . .
C2 C 0.44805(11) 0.3531(3) 0.60244(10) 0.0311(7) Uani 1 1 d . . .
C3 C 0.42626(11) 0.3595(4) 0.63390(12) 0.0370(8) Uani 1 1 d . . .
H3 H 0.3980 0.3958 0.6224 0.044 Uiso 1 1 calc R . .
C4 C 0.44523(12) 0.3137(4) 0.68181(12) 0.0409(8) Uani 1 1 d . . .
H4 H 0.4308 0.3245 0.7035 0.049 Uiso 1 1 calc R . .
C5 C 0.50777(11) 0.2488(4) 0.66686(12) 0.0439(9) Uani 1 1 d . . .
H5 H 0.5358 0.2105 0.6780 0.053 Uiso 1 1 calc R . .
C6 C 0.48557(11) 0.2517(4) 0.69771(10) 0.0354(8) Uani 1 1 d . . .
C7 C 0.48954(11) 0.3010(4) 0.62020(11) 0.0367(8) Uani 1 1 d . . .
H7 H 0.5055 0.3014 0.5999 0.044 Uiso 1 1 calc R . .
C8 C 0.49246(11) 0.1675(4) 0.78064(11) 0.0323(7) Uani 1 1 d . . .
C9 C 0.45041(11) 0.1243(4) 0.77288(10) 0.0347(8) Uani 1 1 d . . .
C10 C 0.43448(11) 0.1167(4) 0.80910(11) 0.0365(8) Uani 1 1 d . . .
H10 H 0.4053 0.0938 0.8012 0.044 Uiso 1 1 calc R . .
C11 C 0.46086(11) 0.1423(4) 0.85713(11) 0.0330(7) Uani 1 1 d . . .
C12 C 0.50354(11) 0.1676(4) 0.86735(11) 0.0353(7) Uani 1 1 d . . .
H12 H 0.5226 0.1773 0.9002 0.042 Uiso 1 1 calc R . .
C13 C 0.51886(11) 0.1790(4) 0.83064(11) 0.0350(7) Uani 1 1 d . . .
C14 C 0.43487(18) -0.0569(5) 0.52448(15) 0.0675(14) Uani 1 1 d . . .
H14 H 0.4605 -0.0994 0.5460 0.081 Uiso 1 1 calc R . .
C15 C 0.43513(14) 0.0771(4) 0.50603(14) 0.0525(10) Uani 1 1 d . . .
H15 H 0.4615 0.1268 0.5155 0.063 Uiso 1 1 calc R . .
C16 C 0.44462(12) 0.1420(3) 0.89718(11) 0.0350(8) Uani 1 1 d . . .
C17 C 0.3968(2) -0.1282(5) 0.51124(15) 0.0683(15) Uani 1 1 d . . .
H17 H 0.3958 -0.2200 0.5243 0.082 Uiso 1 1 calc R . .
C18 C 0.35975(17) -0.0663(4) 0.47878(15) 0.0576(11) Uani 1 1 d . . .
H18 H 0.3332 -0.1151 0.4688 0.069 Uiso 1 1 calc R . .
C19 C 0.36265(13) 0.0695(4) 0.46132(12) 0.0409(8) Uani 1 1 d . . .
C20 C 0.32541(12) 0.1425(4) 0.42469(13) 0.0415(8) Uani 1 1 d . . .
C21 C 0.28724(14) 0.0713(5) 0.39839(17) 0.0610(12) Uani 1 1 d . . .
H21 H 0.2833 -0.0255 0.4051 0.073 Uiso 1 1 calc R . .
C22 C 0.25599(15) 0.1437(6) 0.3631(2) 0.0769(16) Uani 1 1 d . . .
H22 H 0.2299 0.0970 0.3449 0.092 Uiso 1 1 calc R . .
C23 C 0.26166(14) 0.2842(6) 0.35324(18) 0.0715(14) Uani 1 1 d . . .
H23 H 0.2403 0.3344 0.3278 0.086 Uiso 1 1 calc R . .
C24 C 0.29949(13) 0.3497(5) 0.38157(15) 0.0541(10) Uani 1 1 d . . .
H24 H 0.3034 0.4473 0.3757 0.065 Uiso 1 1 calc R . .
C25 C 0.41456(11) 0.6694(4) 0.43415(11) 0.0338(7) Uani 1 1 d . . .
C26 C 0.40013(11) 0.7914(4) 0.39877(11) 0.0327(7) Uani 1 1 d . . .
C27 C 0.42771(11) 0.9013(4) 0.40018(11) 0.0346(7) Uani 1 1 d . . .
H27 H 0.4561 0.8995 0.4235 0.041 Uiso 1 1 calc R . .
C28 C 0.41436(11) 1.0138(4) 0.36796(11) 0.0360(8) Uani 1 1 d . . .
H28 H 0.4336 1.0889 0.3691 0.043 Uiso 1 1 calc R . .
C29 C 0.37294(11) 1.0171(4) 0.33397(11) 0.0328(7) Uani 1 1 d . . .
C30 C 0.34516(11) 0.9077(4) 0.33206(12) 0.0417(8) Uani 1 1 d . . .
H30 H 0.3169 0.9097 0.3085 0.050 Uiso 1 1 calc R . .
C31 C 0.35827(11) 0.7951(4) 0.36431(12) 0.0405(8) Uani 1 1 d . . .
H31 H 0.3389 0.7204 0.3631 0.049 Uiso 1 1 calc R . .
C32 C 0.33721(11) 1.1312(4) 0.25337(11) 0.0337(7) Uani 1 1 d . . .
C33 C 0.30637(11) 1.2323(4) 0.22620(12) 0.0392(8) Uani 1 1 d . . .
C34 C 0.28327(12) 1.2192(4) 0.17668(13) 0.0456(9) Uani 1 1 d . . .
H34 H 0.2619 1.2878 0.1606 0.055 Uiso 1 1 calc R . .
C35 C 0.29062(12) 1.1094(4) 0.15044(12) 0.0444(9) Uani 1 1 d . . .
C36 C 0.32151(13) 1.0092(4) 0.17510(12) 0.0453(9) Uani 1 1 d . . .
H36 H 0.3274 0.9321 0.1578 0.054 Uiso 1 1 calc R . .
C37 C 0.34370(12) 1.0215(4) 0.22465(12) 0.0403(8) Uani 1 1 d . . .
C38 C 0.26508(14) 1.0937(5) 0.09628(13) 0.0516(11) Uani 1 1 d . . .
C39 C 0.32092(14) 0.6885(6) 0.07975(15) 0.0682(14) Uani 1 1 d . . .
H39 H 0.3329 0.7789 0.0919 0.082 Uiso 1 1 calc R . .
C40 C 0.34252(17) 0.5686(7) 0.1026(2) 0.092(2) Uani 1 1 d . . .
H40 H 0.3687 0.5758 0.1298 0.110 Uiso 1 1 calc R . .
C41 C 0.3254(2) 0.4401(8) 0.0853(3) 0.111(2) Uani 1 1 d . . .
H41 H 0.3393 0.3553 0.1009 0.133 Uiso 1 1 calc R . .
C42 C 0.28795(19) 0.4317(6) 0.0453(2) 0.0931(19) Uani 1 1 d . . .
H42 H 0.2763 0.3416 0.0323 0.112 Uiso 1 1 calc R . .
C43 C 0.26743(14) 0.5572(5) 0.02417(16) 0.0581(11) Uani 1 1 d . . .
C44 C 0.22567(14) 0.5596(5) -0.01799(16) 0.0578(11) Uani 1 1 d . . .
C45 C 0.20823(18) 0.4391(6) -0.0454(2) 0.0800(15) Uani 1 1 d . . .
H45 H 0.2225 0.3498 -0.0380 0.096 Uiso 1 1 calc R . .
C46 C 0.1695(2) 0.4527(8) -0.0838(2) 0.094(2) Uani 1 1 d . . .
H46 H 0.1574 0.3732 -0.1042 0.113 Uiso 1 1 calc R . .
C47 C 0.14854(18) 0.5824(8) -0.09247(18) 0.0848(18) Uani 1 1 d . . .
H47 H 0.1211 0.5926 -0.1175 0.102 Uiso 1 1 calc R . .
C48 C 0.16873(15) 0.6965(6) -0.06364(15) 0.0734(14) Uani 1 1 d . . .
H48 H 0.1548 0.7865 -0.0703 0.088 Uiso 1 1 calc R . .
C49 C 0.24119(13) 0.8545(4) -0.10018(13) 0.0474(9) Uani 1 1 d . . .
C50 C 0.21452(12) 0.8551(4) -0.15427(12) 0.0409(8) Uani 1 1 d . . .
C51 C 0.21974(12) 0.7498(4) -0.18384(12) 0.0438(9) Uani 1 1 d . . .
H51 H 0.2407 0.6779 -0.1704 0.053 Uiso 1 1 calc R . .
C52 C 0.19468(11) 0.7478(4) -0.23311(12) 0.0387(8) Uani 1 1 d . . .
C53 C 0.16417(10) 0.8551(4) -0.25668(11) 0.0336(7) Uani 1 1 d . . .
C54 C 0.16065(11) 0.9586(4) -0.22417(12) 0.0379(8) Uani 1 1 d . . .
C55 C 0.18396(12) 0.9590(4) -0.17514(12) 0.0414(8) Uani 1 1 d . . .
H55 H 0.1791 1.0311 -0.1553 0.050 Uiso 1 1 calc R . .
C56 C 0.12758(11) 0.9837(4) -0.33435(11) 0.0322(7) Uani 1 1 d . . .
C57 C 0.08602(11) 0.9908(4) -0.36861(11) 0.0341(7) Uani 1 1 d . . .
H57 H 0.0664 0.9160 -0.3711 0.041 Uiso 1 1 calc R . .
C58 C 0.07372(11) 1.1070(4) -0.39883(11) 0.0334(7) Uani 1 1 d . . .
H58 H 0.0455 1.1110 -0.4225 0.040 Uiso 1 1 calc R . .
C59 C 0.10160(10) 1.2191(4) -0.39571(10) 0.0313(7) Uani 1 1 d . . .
C60 C 0.14285(11) 1.2110(4) -0.36038(12) 0.0389(8) Uani 1 1 d . . .
H60 H 0.1623 1.2869 -0.3573 0.047 Uiso 1 1 calc R . .
C61 C 0.15578(11) 1.0944(4) -0.32987(12) 0.0403(8) Uani 1 1 d . . .
H61 H 0.1839 1.0903 -0.3059 0.048 Uiso 1 1 calc R . .
C62 C 0.08778(11) 1.3426(4) -0.42982(11) 0.0331(7) Uani 1 1 d . . .
C63 C -0.07034(11) 1.4040(4) -0.44904(11) 0.0344(7) Uani 1 1 d . . .
C64 C -0.04885(10) 1.3633(3) -0.39679(11) 0.0313(7) Uani 1 1 d . . .
C65 C -0.00829(11) 1.3054(4) -0.38057(11) 0.0396(8) Uani 1 1 d . . .
H65 H 0.0068 1.3015 -0.4018 0.047 Uiso 1 1 calc R . .
C66 C 0.01052(11) 1.2529(4) -0.33359(11) 0.0418(9) Uani 1 1 d . . .
H66 H 0.0379 1.2098 -0.3232 0.050 Uiso 1 1 calc R . .
C67 C -0.01074(11) 1.2631(4) -0.30157(11) 0.0365(8) Uani 1 1 d . . .
C68 C -0.05003(11) 1.3315(4) -0.31664(11) 0.0372(8) Uani 1 1 d . . .
H68 H -0.0635 1.3468 -0.2943 0.045 Uiso 1 1 calc R . .
C69 C -0.06958(11) 1.3773(4) -0.36435(12) 0.0366(8) Uani 1 1 d . . .
H69 H -0.0973 1.4185 -0.3750 0.044 Uiso 1 1 calc R . .
C70 C -0.00348(11) 1.1846(4) -0.21842(11) 0.0352(7) Uani 1 1 d . . .
C71 C 0.02306(11) 1.1999(4) -0.16885(11) 0.0358(8) Uani 1 1 d . . .
C72 C 0.00836(11) 1.1886(4) -0.13152(11) 0.0348(7) Uani 1 1 d . . .
H72 H 0.0277 1.2013 -0.0989 0.042 Uiso 1 1 calc R . .
C73 C -0.03384(11) 1.1592(4) -0.14091(11) 0.0333(7) Uani 1 1 d . . .
C74 C -0.06066(12) 1.1310(4) -0.18848(11) 0.0375(8) Uani 1 1 d . . .
H74 H -0.0896 1.1056 -0.1956 0.045 Uiso 1 1 calc R . .
C75 C -0.04548(12) 1.1396(4) -0.22549(11) 0.0379(8) Uani 1 1 d . . .
C76 C -0.04925(12) 1.1540(4) -0.09980(11) 0.0345(8) Uani 1 1 d . . .
C77 C 0.06231(15) 1.9259(5) -0.50664(14) 0.0583(11) Uani 1 1 d . . .
H77 H 0.0366 1.8720 -0.5168 0.070 Uiso 1 1 calc R . .
C78 C 0.0607(2) 2.0640(5) -0.52327(15) 0.0731(15) Uani 1 1 d . . .
H78 H 0.0343 2.1046 -0.5439 0.088 Uiso 1 1 calc R . .
C79 C 0.0972(2) 2.1410(5) -0.50983(16) 0.0694(15) Uani 1 1 d . . .
H79 H 0.0968 2.2351 -0.5218 0.083 Uiso 1 1 calc R . .
C80 C 0.13514(17) 2.0819(4) -0.47850(16) 0.0602(12) Uani 1 1 d . . .
H80 H 0.1609 2.1349 -0.4685 0.072 Uiso 1 1 calc R . .
C81 C 0.13460(13) 1.9420(4) -0.46192(13) 0.0443(9) Uani 1 1 d . . .
C82 C 0.17257(12) 1.8702(4) -0.42625(13) 0.0427(9) Uani 1 1 d . . .
C83 C 0.21026(15) 1.9434(5) -0.40056(17) 0.0625(12) Uani 1 1 d . . .
H83 H 0.2131 2.0411 -0.4072 0.075 Uiso 1 1 calc R . .
C84 C 0.24299(15) 1.8730(6) -0.3658(2) 0.0748(16) Uani 1 1 d . . .
H84 H 0.2690 1.9211 -0.3484 0.090 Uiso 1 1 calc R . .
C85 C 0.23804(14) 1.7332(6) -0.35618(19) 0.0726(14) Uani 1 1 d . . .
H85 H 0.2600 1.6839 -0.3312 0.087 Uiso 1 1 calc R . .
C86 C 0.20019(13) 1.6640(5) -0.38370(15) 0.0537(10) Uani 1 1 d . . .
H86 H 0.1972 1.5657 -0.3779 0.064 Uiso 1 1 calc R . .

loop_
_atom_site_aniso_label
_atom_site_aniso_U_11
_atom_site_aniso_U_22
_atom_site_aniso_U_33
_atom_site_aniso_U_23
_atom_site_aniso_U_13
_atom_site_aniso_U_12
Mn1 0.0357(3) 0.0317(3) 0.0240(2) 0.0025(2) 0.0098(2) -0.0012(2)
Mn2 0.0262(3) 0.0293(4) 0.0191(3) 0.0018(3) 0.0053(3) 0.0019(3)
Mn3 0.0434(3) 0.0656(4) 0.0303(3) 0.0030(3) 0.0055(2) -0.0106(3)
Mn4 0.0254(3) 0.0324(4) 0.0182(3) 0.0018(3) 0.0055(3) 0.0014(3)
Mn5 0.0352(3) 0.0337(3) 0.0249(2) 0.0036(2) 0.0094(2) -0.0008(2)
O1 0.0347(13) 0.0669(18) 0.0303(12) 0.0106(12) 0.0098(10) 0.0114(12)
O2 0.0386(13) 0.0423(14) 0.0261(10) 0.0057(10) 0.0137(10) -0.0018(10)
O3 0.0496(16) 0.0505(16) 0.0420(13) 0.0051(12) 0.0283(12) 0.0054(12)
O4 0.0675(18) 0.0425(15) 0.0229(11) 0.0042(11) 0.0163(12) 0.0078(13)
O5 0.0437(18) 0.124(3) 0.0558(18) -0.028(2) 0.0057(14) -0.0067(18)
O6 0.069(2) 0.068(2) 0.0407(14) -0.0171(14) 0.0219(14) -0.0063(15)
O7 0.0528(19) 0.189(4) 0.0310(14) -0.027(2) 0.0083(14) -0.034(2)
O8 0.0390(15) 0.088(2) 0.0374(13) 0.0004(14) 0.0194(12) 0.0025(14)
O9 0.066(2) 0.132(3) 0.0509(17) -0.011(2) 0.0214(16) -0.052(2)
O10 0.0453(15) 0.0409(15) 0.0419(13) 0.0144(12) 0.0126(12) 0.0129(11)
O11 0.0545(19) 0.095(3) 0.0350(14) -0.0088(16) 0.0038(13) -0.0083(17)
O12 0.064(2) 0.068(2) 0.0431(15) 0.0073(15) -0.0127(14) -0.0016(16)
O13 0.132(3) 0.058(2) 0.088(2) 0.021(2) 0.067(2) 0.038(2)
O14 0.054(2) 0.118(3) 0.0400(15) -0.0003(18) 0.0101(15) 0.035(2)
O15 0.067(2) 0.0551(19) 0.0471(16) -0.0048(15) 0.0008(15) 0.0153(15)
O16 0.061(2) 0.093(3) 0.084(2) -0.004(2) -0.0069(18) 0.0426(19)
O17 0.0569(18) 0.075(2) 0.0326(13) 0.0028(14) 0.0110(13) 0.0043(15)
O18 0.064(2) 0.081(2) 0.0409(15) 0.0014(16) -0.0078(14) 0.0224(17)
O19 0.0368(13) 0.0447(15) 0.0338(12) 0.0150(11) 0.0087(10) 0.0133(11)
O20 0.0431(14) 0.0390(14) 0.0456(14) 0.0115(12) 0.0178(12) 0.0071(11)
O21 0.0645(19) 0.0546(19) 0.0482(16) -0.0107(15) 0.0007(14) 0.0138(15)
O22 0.074(2) 0.094(3) 0.079(2) -0.022(2) -0.0038(19) 0.050(2)
O23 0.054(2) 0.109(3) 0.0391(15) 0.0074(17) 0.0112(14) 0.0386(18)
O24 0.116(3) 0.050(2) 0.081(2) 0.0133(18) 0.057(2) 0.026(2)
O25 0.0367(13) 0.0455(14) 0.0251(10) 0.0053(10) 0.0130(10) -0.0015(10)
O26 0.0365(15) 0.103(3) 0.0389(14) 0.0221(16) 0.0128(12) 0.0148(15)
O27 0.0600(16) 0.0445(15) 0.0234(11) 0.0042(11) 0.0148(11) -0.0017(12)
O28 0.0473(16) 0.0490(16) 0.0368(13) 0.0033(12) 0.0226(12) 0.0038(12)
O29 0.069(2) 0.267(6) 0.0438(17) -0.055(3) 0.0252(17) -0.075(3)
O30 0.0466(17) 0.104(3) 0.0410(14) 0.0023(16) 0.0201(13) 0.0067(16)
O31 0.086(2) 0.065(2) 0.0371(14) -0.0155(14) 0.0236(15) -0.0035(17)
O32 0.0465(19) 0.140(4) 0.0451(16) -0.015(2) 0.0022(14) -0.006(2)
O33 0.0489(15) 0.0333(13) 0.0436(13) 0.0114(12) 0.0183(12) 0.0060(11)
O34 0.0433(18) 0.119(3) 0.0446(16) -0.0168(18) 0.0008(13) -0.0024(18)
N1 0.0381(17) 0.062(2) 0.0208(13) 0.0092(14) 0.0104(12) 0.0059(15)
N2 0.0421(18) 0.062(2) 0.0289(14) -0.0014(15) 0.0111(13) -0.0038(15)
N3 0.0476(19) 0.060(2) 0.0260(14) -0.0015(15) 0.0099(14) -0.0014(16)
N4 0.0492(18) 0.0328(16) 0.0321(14) 0.0012(13) 0.0126(13) -0.0002(13)
N5 0.0379(16) 0.0462(19) 0.0413(16) -0.0025(15) 0.0174(13) -0.0020(14)
N6 0.0454(18) 0.0317(17) 0.0268(14) 0.0066(13) 0.0065(13) 0.0085(13)
N7 0.0462(19) 0.0426(19) 0.0515(19) 0.0102(16) 0.0088(16) 0.0139(15)
N8 0.073(3) 0.066(3) 0.0349(17) 0.0078(18) 0.0265(18) 0.029(2)
N9 0.0414(18) 0.076(3) 0.0413(17) 0.0133(18) 0.0072(14) -0.0076(17)
N10 0.046(2) 0.074(3) 0.0449(18) 0.0026(19) 0.0002(15) -0.0107(18)
N11 0.062(2) 0.060(2) 0.0367(17) 0.0115(17) 0.0214(17) 0.0282(19)
N12 0.057(2) 0.046(2) 0.0414(17) 0.0064(16) 0.0055(16) 0.0198(16)
N13 0.0435(17) 0.0330(17) 0.0275(13) 0.0040(13) 0.0046(12) 0.0068(13)
N14 0.058(2) 0.0355(17) 0.0342(15) 0.0013(13) 0.0179(15) 0.0013(14)
N15 0.0374(16) 0.0440(18) 0.0427(16) -0.0045(15) 0.0173(13) 0.0000(13)
N16 0.0399(18) 0.069(2) 0.0228(13) 0.0072(14) 0.0131(13) 0.0112(16)
N17 0.059(2) 0.060(2) 0.0271(15) 0.0025(15) 0.0105(15) -0.0025(17)
N18 0.0472(19) 0.081(3) 0.0274(14) -0.0021(16) 0.0138(14) -0.0094(17)
C1 0.0337(17) 0.0318(18) 0.0272(15) 0.0033(14) 0.0118(13) 0.0031(14)
C2 0.0372(18) 0.0344(18) 0.0215(14) 0.0005(13) 0.0108(13) 0.0024(14)
C3 0.0379(19) 0.043(2) 0.0308(16) 0.0065(15) 0.0135(14) 0.0116(15)
C4 0.046(2) 0.053(2) 0.0276(16) 0.0072(16) 0.0191(15) 0.0098(17)
C5 0.0358(19) 0.068(3) 0.0299(16) 0.0083(18) 0.0150(15) 0.0126(18)
C6 0.0421(19) 0.044(2) 0.0190(14) 0.0021(14) 0.0105(13) 0.0050(15)
C7 0.0365(18) 0.049(2) 0.0280(15) 0.0050(16) 0.0162(14) 0.0079(16)
C8 0.0369(18) 0.0361(18) 0.0240(14) 0.0023(14) 0.0117(13) 0.0041(14)
C9 0.0418(19) 0.041(2) 0.0183(13) 0.0008(14) 0.0076(13) 0.0032(15)
C10 0.0351(18) 0.042(2) 0.0313(16) 0.0038(15) 0.0106(14) 0.0050(15)
C11 0.0400(19) 0.0364(19) 0.0242(14) 0.0066(14) 0.0138(14) 0.0082(14)
C12 0.0420(19) 0.0387(19) 0.0236(15) 0.0000(14) 0.0106(14) 0.0038(15)
C13 0.0342(18) 0.044(2) 0.0246(15) -0.0002(15) 0.0089(13) 0.0015(15)
C14 0.100(4) 0.042(3) 0.039(2) 0.008(2) 0.002(2) 0.017(3)
C15 0.063(3) 0.041(2) 0.040(2) 0.0008(18) 0.0048(19) 0.0096(19)
C16 0.052(2) 0.0275(18) 0.0288(16) 0.0048(14) 0.0192(16) 0.0063(15)
C17 0.127(5) 0.037(2) 0.040(2) 0.007(2) 0.030(3) 0.002(3)
C18 0.089(3) 0.042(2) 0.051(2) -0.002(2) 0.037(2) -0.008(2)
C19 0.062(2) 0.0320(19) 0.0352(17) -0.0020(16) 0.0260(17) -0.0061(17)
C20 0.047(2) 0.039(2) 0.0439(19) -0.0058(17) 0.0242(17) -0.0053(16)
C21 0.052(3) 0.055(3) 0.073(3) -0.020(2) 0.020(2) -0.013(2)
C22 0.043(3) 0.072(4) 0.100(4) -0.030(3) 0.009(3) -0.007(2)
C23 0.045(3) 0.079(4) 0.070(3) -0.018(3) -0.001(2) 0.014(2)
C24 0.046(2) 0.056(3) 0.054(2) 0.000(2) 0.0111(19) 0.0086(19)
C25 0.0397(19) 0.0328(18) 0.0290(15) 0.0039(14) 0.0130(14) 0.0095(15)
C26 0.0374(18) 0.0330(18) 0.0261(15) 0.0036(14) 0.0103(13) 0.0081(14)
C27 0.0350(18) 0.0360(19) 0.0258(15) 0.0043(14) 0.0037(13) 0.0047(14)
C28 0.0357(19) 0.0355(19) 0.0297(16) -0.0001(15) 0.0042(14) -0.0019(14)
C29 0.0376(19) 0.0359(19) 0.0228(14) 0.0074(14) 0.0091(14) 0.0099(14)
C30 0.0304(18) 0.051(2) 0.0362(18) 0.0114(17) 0.0041(14) 0.0040(16)
C31 0.0347(19) 0.043(2) 0.0408(18) 0.0145(17) 0.0105(15) 0.0011(15)
C32 0.0330(17) 0.0350(19) 0.0289(15) 0.0065(14) 0.0068(13) 0.0012(14)
C33 0.0338(18) 0.041(2) 0.0362(17) 0.0088(16) 0.0063(15) 0.0024(15)
C34 0.039(2) 0.043(2) 0.0407(19) 0.0114(18) -0.0001(16) 0.0001(17)
C35 0.040(2) 0.053(2) 0.0311(17) 0.0124(18) 0.0034(15) -0.0055(17)
C36 0.049(2) 0.053(2) 0.0314(17) -0.0020(17) 0.0121(17) -0.0017(18)
C37 0.042(2) 0.045(2) 0.0300(16) 0.0077(16) 0.0092(15) 0.0097(16)
C38 0.055(3) 0.056(3) 0.0310(18) 0.0053(19) 0.0019(18) -0.018(2)
C39 0.048(3) 0.092(4) 0.050(2) 0.021(3) 0.003(2) -0.009(2)
C40 0.055(3) 0.112(5) 0.082(4) 0.056(4) -0.003(3) -0.008(3)
C41 0.077(4) 0.097(5) 0.131(6) 0.070(5) 0.009(4) 0.005(4)
C42 0.083(4) 0.068(4) 0.113(5) 0.030(4) 0.021(4) -0.015(3)
C43 0.055(3) 0.061(3) 0.059(2) 0.016(2) 0.021(2) -0.008(2)
C44 0.049(2) 0.069(3) 0.056(2) 0.001(2) 0.022(2) -0.016(2)
C45 0.075(4) 0.076(4) 0.092(4) -0.010(3) 0.034(3) -0.025(3)
C46 0.074(4) 0.116(6) 0.090(4) -0.040(4) 0.027(3) -0.046(4)
C47 0.060(3) 0.130(6) 0.052(3) -0.016(3) 0.008(2) -0.029(3)
C48 0.051(3) 0.095(4) 0.052(2) 0.003(3) -0.005(2) -0.013(3)
C49 0.049(2) 0.052(2) 0.0328(18) 0.0100(18) 0.0066(17) 0.0011(19)
C50 0.040(2) 0.045(2) 0.0312(17) 0.0116(16) 0.0057(15) 0.0018(16)
C51 0.041(2) 0.045(2) 0.0346(17) 0.0142(17) 0.0018(15) 0.0069(16)
C52 0.041(2) 0.035(2) 0.0348(17) 0.0067(16) 0.0085(15) 0.0073(15)
C53 0.0296(17) 0.040(2) 0.0267(15) 0.0082(14) 0.0060(13) 0.0020(14)
C54 0.0360(19) 0.042(2) 0.0329(17) 0.0141(16) 0.0095(15) 0.0098(15)
C55 0.047(2) 0.047(2) 0.0305(16) 0.0033(17) 0.0149(16) 0.0008(17)
C56 0.0378(19) 0.0326(18) 0.0224(14) 0.0058(13) 0.0072(14) 0.0096(14)
C57 0.0371(19) 0.0320(19) 0.0289(16) 0.0013(14) 0.0074(14) 0.0016(14)
C58 0.0311(17) 0.0378(19) 0.0256(14) 0.0010(14) 0.0043(13) 0.0058(14)
C59 0.0331(17) 0.0364(18) 0.0221(14) 0.0025(14) 0.0078(13) 0.0053(14)
C60 0.0359(18) 0.041(2) 0.0328(16) 0.0098(16) 0.0051(14) 0.0006(15)
C61 0.0320(18) 0.047(2) 0.0343(17) 0.0098(17) 0.0042(14) 0.0028(16)
C62 0.0401(19) 0.0346(18) 0.0259(15) 0.0044(14) 0.0140(14) 0.0073(15)
C63 0.0330(18) 0.043(2) 0.0275(15) 0.0065(15) 0.0115(14) 0.0021(15)
C64 0.0340(17) 0.0354(19) 0.0250(15) 0.0040(14) 0.0117(13) 0.0005(14)
C65 0.0381(19) 0.055(2) 0.0287(15) 0.0098(16) 0.0166(14) 0.0109(17)
C66 0.0359(19) 0.061(3) 0.0294(16) 0.0078(17) 0.0138(14) 0.0126(17)
C67 0.0410(19) 0.047(2) 0.0224(14) 0.0034(15) 0.0126(14) 0.0063(16)
C68 0.043(2) 0.047(2) 0.0277(15) 0.0001(15) 0.0200(15) 0.0096(16)
C69 0.0388(19) 0.040(2) 0.0330(16) 0.0057(15) 0.0163(15) 0.0085(15)
C70 0.045(2) 0.0367(19) 0.0245(15) 0.0044(15) 0.0132(14) 0.0089(15)
C71 0.0362(18) 0.046(2) 0.0249(15) 0.0002(15) 0.0110(14) 0.0029(15)
C72 0.0419(19) 0.0375(19) 0.0222(14) -0.0020(14) 0.0090(14) 0.0037(15)
C73 0.0429(19) 0.0348(18) 0.0227(14) 0.0058(14) 0.0131(14) 0.0073(15)
C74 0.0392(19) 0.043(2) 0.0284(16) 0.0036(15) 0.0106(14) 0.0046(15)
C75 0.045(2) 0.044(2) 0.0210(14) 0.0000(15) 0.0088(14) 0.0035(16)
C76 0.049(2) 0.0317(18) 0.0253(15) 0.0018(14) 0.0165(15) 0.0045(15)
C77 0.074(3) 0.047(3) 0.039(2) 0.0048(19) 0.003(2) 0.009(2)
C78 0.113(4) 0.051(3) 0.041(2) 0.011(2) 0.013(3) 0.019(3)
C79 0.131(5) 0.039(3) 0.044(2) 0.009(2) 0.041(3) 0.007(3)
C80 0.101(4) 0.039(2) 0.055(2) -0.002(2) 0.045(3) -0.012(2)
C81 0.067(3) 0.037(2) 0.0390(18) -0.0061(17) 0.0309(19) -0.0094(18)
C82 0.047(2) 0.043(2) 0.046(2) -0.0146(18) 0.0264(18) -0.0102(17)
C83 0.058(3) 0.059(3) 0.077(3) -0.027(3) 0.033(2) -0.017(2)
C84 0.044(3) 0.084(4) 0.091(4) -0.047(3) 0.019(3) -0.011(2)
C85 0.044(3) 0.083(4) 0.081(3) -0.025(3) 0.013(2) 0.011(2)
C86 0.041(2) 0.060(3) 0.056(2) -0.002(2) 0.0133(19) 0.0081(19)

loop_
_atom_type_symbol
_atom_type_description
_atom_type_scat_dispersion_real
_atom_type_scat_dispersion_imag
_atom_type_scat_source
C C 0.0033 0.0016 'International Tables Vol C Tables 4.2.6.8 and 6.1.1.4'
Mn Mn 0.3368 0.7283 'International Tables Vol C Tables 4.2.6.8 and 6.1.1.4'
N N 0.0061 0.0033 'International Tables Vol C Tables 4.2.6.8 and 6.1.1.4'
O O 0.0106 0.0060 'International Tables Vol C Tables 4.2.6.8 and 6.1.1.4'
H H 0.0000 0.0000 'International Tables Vol C Tables 4.2.6.8 and 6.1.1.4'

loop_
_geom_angle_atom_site_label_1
_geom_angle_atom_site_label_2
_geom_angle_atom_site_label_3
_geom_angle
_geom_angle_site_symmetry_1
_geom_angle_site_symmetry_3
_geom_angle_publ_flag
O33 Mn1 O3 84.88(10) . 4_565 ?
O33 Mn1 N5 103.07(11) . . ?
O3 Mn1 N5 88.23(10) 4_565 . ?
O33 Mn1 N4 173.58(11) . . ?
O3 Mn1 N4 100.33(10) 4_565 . ?
N5 Mn1 N4 73.55(12) . . ?
O33 Mn1 O2 94.25(10) . . ?
O3 Mn1 O2 121.46(9) 4_565 . ?
N5 Mn1 O2 147.04(10) . . ?
N4 Mn1 O2 86.25(10) . . ?
O33 Mn1 O1 91.74(10) . . ?
O3 Mn1 O1 175.76(10) 4_565 . ?
N5 Mn1 O1 95.03(10) . . ?
N4 Mn1 O1 83.22(10) . . ?
O2 Mn1 O1 56.17(8) . . ?
O10 Mn2 O10 180.00(13) . 3_666 ?
O10 Mn2 O4 93.36(10) . 2_656 ?
O10 Mn2 O4 86.64(10) 3_666 2_656 ?
O10 Mn2 O4 86.64(10) . 4_565 ?
O10 Mn2 O4 93.36(10) 3_666 4_565 ?
O4 Mn2 O4 180.000(1) 2_656 4_565 ?
O10 Mn2 O2 90.45(9) . . ?
O10 Mn2 O2 89.55(9) 3_666 . ?
O4 Mn2 O2 97.41(9) 2_656 . ?
O4 Mn2 O2 82.59(9) 4_565 . ?
O10 Mn2 O2 89.55(9) . 3_666 ?
O10 Mn2 O2 90.45(9) 3_666 3_666 ?
O4 Mn2 O2 82.59(9) 2_656 3_666 ?
O4 Mn2 O2 97.41(9) 4_565 3_666 ?
O2 Mn2 O2 180.00(9) . 3_666 ?
O17 Mn3 O5 84.26(12) . . ?
O17 Mn3 O11 141.14(13) . . ?
O5 Mn3 O11 80.40(12) . . ?
O17 Mn3 O9 81.87(11) . . ?
O5 Mn3 O9 135.75(15) . . ?
O11 Mn3 O9 84.68(12) . . ?
O17 Mn3 N9 126.21(12) . . ?
O5 Mn3 N9 137.48(13) . . ?
O11 Mn3 N9 87.52(13) . . ?
O9 Mn3 N9 82.55(14) . . ?
O17 Mn3 N10 80.76(12) . . ?
O5 Mn3 N10 90.87(14) . . ?
O11 Mn3 N10 134.60(12) . . ?
O9 Mn3 N10 127.55(14) . . ?
N9 Mn3 N10 69.34(13) . . ?
O27 Mn4 O27 180.00(15) 2_554 4_585 ?
O27 Mn4 O19 87.59(10) 2_554 . ?
O27 Mn4 O19 92.41(10) 4_585 . ?
O27 Mn4 O19 92.41(10) 2_554 3_584 ?
O27 Mn4 O19 87.59(10) 4_585 3_584 ?
O19 Mn4 O19 180.00(12) . 3_584 ?
O27 Mn4 O25 95.25(9) 2_554 . ?
O27 Mn4 O25 84.75(9) 4_585 . ?
O19 Mn4 O25 90.52(9) . . ?
O19 Mn4 O25 89.49(9) 3_584 . ?
O27 Mn4 O25 84.75(9) 2_554 3_584 ?
O27 Mn4 O25 95.25(9) 4_585 3_584 ?
O19 Mn4 O25 89.48(9) . 3_584 ?
O19 Mn4 O25 90.51(9) 3_584 3_584 ?
O25 Mn4 O25 180.00(6) . 3_584 ?
O20 Mn5 O28 84.90(10) . 2_554 ?
O20 Mn5 N15 101.19(11) . . ?
O28 Mn5 N15 92.96(10) 2_554 . ?
O20 Mn5 O25 98.19(10) . 3_584 ?
O28 Mn5 O25 115.68(9) 2_554 3_584 ?
N15 Mn5 O25 146.65(10) . 3_584 ?
O20 Mn5 N14 173.06(11) . . ?
O28 Mn5 N14 99.10(10) 2_554 . ?
N15 Mn5 N14 73.06(12) . . ?
O25 Mn5 N14 85.24(10) 3_584 . ?
O20 Mn5 O26 89.46(10) . 3_584 ?
O28 Mn5 O26 168.21(10) 2_554 3_584 ?
N15 Mn5 O26 98.29(10) . 3_584 ?
O25 Mn5 O26 54.89(9) 3_584 3_584 ?
N14 Mn5 O26 87.60(11) . 3_584 ?
C1 O1 Mn1 87.20(19) . . ?
C1 O2 Mn2 159.0(2) . . ?
C1 O2 Mn1 92.58(19) . . ?
Mn2 O2 Mn1 101.13(8) . . ?
C16 O3 Mn1 105.6(2) . 4_566 ?
C16 O4 Mn2 137.3(2) . 2_646 ?
C25 O10 Mn2 140.5(2) . . ?
C38 O11 Mn3 136.3(3) . . ?
C49 O17 Mn3 118.6(2) . . ?
C62 O19 Mn4 144.8(2) . . ?
C62 O20 Mn5 120.2(2) . . ?
C63 O25 Mn4 150.1(2) . . ?
C63 O25 Mn5 96.05(19) . 3_584 ?
Mn4 O25 Mn5 102.94(9) . 3_584 ?
C63 O26 Mn5 85.9(2) . 3_584 ?
C76 O27 Mn4 132.7(2) . 2_544 ?
C76 O28 Mn5 112.5(2) . 2_544 ?
C25 O33 Mn1 122.8(2) . . ?
C8 N1 C6 130.4(3) . . ?
C8 N1 H1 113(3) . . ?
C6 N1 H1 116(3) . . ?
O7 N2 O8 122.0(3) . . ?
O7 N2 C13 117.8(3) . . ?
O8 N2 C13 120.1(3) . . ?
O6 N3 O34 123.9(3) . . ?
O6 N3 C9 117.9(3) . . ?
O34 N3 C9 118.2(3) . . ?
C15 N4 C19 118.6(3) . . ?
C15 N4 Mn1 124.7(3) . . ?
C19 N4 Mn1 115.8(2) . . ?
C24 N5 C20 118.4(3) . . ?
C24 N5 Mn1 123.4(3) . . ?
C20 N5 Mn1 117.4(2) . . ?
C32 N6 C29 124.8(3) . . ?
C32 N6 H6 113(3) . . ?
C29 N6 H6 121(3) . . ?
O16 N7 O15 122.3(4) . . ?
O16 N7 C33 118.7(3) . . ?
O15 N7 C33 119.0(3) . . ?
O13 N8 O14 125.4(4) . . ?
O13 N8 C37 118.2(4) . . ?
O14 N8 C37 116.4(4) . . ?
C39 N9 C43 117.5(4) . . ?
C39 N9 Mn3 122.4(3) . . ?
C43 N9 Mn3 120.1(3) . . ?
C48 N10 C44 117.2(4) . . ?
C48 N10 Mn3 122.5(4) . . ?
C44 N10 Mn3 117.0(3) . . ?
O24 N11 O23 124.7(4) . . ?
O24 N11 C54 118.1(4) . . ?
O23 N11 C54 117.1(4) . . ?
O22 N12 O21 122.7(3) . . ?
O22 N12 C52 118.4(3) . . ?
O21 N12 C52 118.9(3) . . ?
C53 N13 C56 125.3(3) . . ?
C53 N13 H13 117.4 . . ?
C56 N13 H13 117.4 . . ?
C77 N14 C81 118.1(4) . . ?
C77 N14 Mn5 124.5(3) . . ?
C81 N14 Mn5 117.2(3) . . ?
C86 N15 C82 118.9(3) . . ?
C86 N15 Mn5 122.9(3) . . ?
C82 N15 Mn5 117.5(2) . . ?
C70 N16 C67 129.7(3) . . ?
C70 N16 H16 111(2) . . ?
C67 N16 H16 118(2) . . ?
O31 N17 O32 123.9(3) . . ?
O31 N17 C75 118.4(3) . . ?
O32 N17 C75 117.6(3) . . ?
O29 N18 O30 121.5(4) . . ?
O29 N18 C71 118.1(3) . . ?
O30 N18 C71 120.3(3) . . ?
O1 C1 O2 121.5(3) . . ?
O1 C1 C2 120.3(3) . . ?
O2 C1 C2 117.9(3) . . ?
C7 C2 C3 118.4(3) . . ?
C7 C2 C1 119.8(3) . . ?
C3 C2 C1 121.7(3) . . ?
C4 C3 C2 121.1(3) . . ?
C4 C3 H3 119.4 . . ?
C2 C3 H3 119.4 . . ?
C3 C4 C6 119.4(3) . . ?
C3 C4 H4 120.3 . . ?
C6 C4 H4 120.3 . . ?
C7 C5 C6 120.6(3) . . ?
C7 C5 H5 119.7 . . ?
C6 C5 H5 119.7 . . ?
C5 C6 C4 119.4(3) . . ?
C5 C6 N1 116.6(3) . . ?
C4 C6 N1 123.9(3) . . ?
C5 C7 C2 120.8(3) . . ?
C5 C7 H7 119.6 . . ?
C2 C7 H7 119.6 . . ?
N1 C8 C9 125.4(3) . . ?
N1 C8 C13 121.7(3) . . ?
C9 C8 C13 112.9(3) . . ?
C10 C9 C8 123.8(3) . . ?
C10 C9 N3 115.4(3) . . ?
C8 C9 N3 120.5(3) . . ?
C9 C10 C11 120.3(3) . . ?
C9 C10 H10 119.8 . . ?
C11 C10 H10 119.8 . . ?
C12 C11 C10 118.0(3) . . ?
C12 C11 C16 119.8(3) . . ?
C10 C11 C16 122.2(3) . . ?
C13 C12 C11 121.0(3) . . ?
C13 C12 H12 119.5 . . ?
C11 C12 H12 119.5 . . ?
C12 C13 C8 123.1(3) . . ?
C12 C13 N2 115.0(3) . . ?
C8 C13 N2 121.8(3) . . ?
C17 C14 C15 118.6(4) . . ?
C17 C14 H14 120.7 . . ?
C15 C14 H14 120.7 . . ?
N4 C15 C14 122.9(4) . . ?
N4 C15 H15 118.5 . . ?
C14 C15 H15 118.5 . . ?
O3 C16 O4 123.5(3) . . ?
O3 C16 C11 117.9(3) . . ?
O4 C16 C11 118.6(3) . . ?
C14 C17 C18 120.0(4) . . ?
C14 C17 H17 120.0 . . ?
C18 C17 H17 120.0 . . ?
C17 C18 C19 118.0(4) . . ?
C17 C18 H18 121.0 . . ?
C19 C18 H18 121.0 . . ?
N4 C19 C18 121.8(4) . . ?
N4 C19 C20 115.8(3) . . ?
C18 C19 C20 122.3(4) . . ?
N5 C20 C21 121.4(4) . . ?
N5 C20 C19 115.9(3) . . ?
C21 C20 C19 122.6(4) . . ?
C22 C21 C20 118.6(4) . . ?
C22 C21 H21 120.7 . . ?
C20 C21 H21 120.7 . . ?
C21 C22 C23 120.7(4) . . ?
C21 C22 H22 119.6 . . ?
C23 C22 H22 119.6 . . ?
C22 C23 C24 117.8(4) . . ?
C22 C23 H23 121.1 . . ?
C24 C23 H23 121.1 . . ?
N5 C24 C23 122.9(4) . . ?
N5 C24 H24 118.6 . . ?
C23 C24 H24 118.6 . . ?
O33 C25 O10 125.4(3) . . ?
O33 C25 C26 117.5(3) . . ?
O10 C25 C26 117.1(3) . . ?
C27 C26 C31 119.3(3) . . ?
C27 C26 C25 120.6(3) . . ?
C31 C26 C25 120.1(3) . . ?
C28 C27 C26 120.6(3) . . ?
C28 C27 H27 119.7 . . ?
C26 C27 H27 119.7 . . ?
C27 C28 C29 119.9(3) . . ?
C27 C28 H28 120.0 . . ?
C29 C28 H28 120.0 . . ?
C30 C29 C28 120.1(3) . . ?
C30 C29 N6 120.6(3) . . ?
C28 C29 N6 119.2(3) . . ?
C29 C30 C31 120.3(3) . . ?
C29 C30 H30 119.9 . . ?
C31 C30 H30 119.9 . . ?
C30 C31 C26 119.9(3) . . ?
C30 C31 H31 120.1 . . ?
C26 C31 H31 120.1 . . ?
N6 C32 C37 122.7(3) . . ?
N6 C32 C33 124.1(3) . . ?
C37 C32 C33 113.2(3) . . ?
C34 C33 C32 123.0(4) . . ?
C34 C33 N7 116.5(3) . . ?
C32 C33 N7 120.5(3) . . ?
C35 C34 C33 121.3(3) . . ?
C35 C34 H34 119.3 . . ?
C33 C34 H34 119.3 . . ?
C34 C35 C36 118.0(3) . . ?
C34 C35 C38 121.5(4) . . ?
C36 C35 C38 120.5(4) . . ?
C37 C36 C35 120.2(4) . . ?
C37 C36 H36 119.9 . . ?
C35 C36 H36 119.9 . . ?
C36 C37 C32 124.1(3) . . ?
C36 C37 N8 115.9(3) . . ?
C32 C37 N8 119.8(3) . . ?
O12 C38 O11 126.2(4) . . ?
O12 C38 C35 117.2(4) . . ?
O11 C38 C35 116.6(4) . . ?
N9 C39 C40 123.9(5) . . ?
N9 C39 H39 118.1 . . ?
C40 C39 H39 118.1 . . ?
C41 C40 C39 118.0(5) . . ?
C41 C40 H40 121.0 . . ?
C39 C40 H40 121.0 . . ?
C40 C41 C42 120.2(6) . . ?
C40 C41 H41 119.9 . . ?
C42 C41 H41 119.9 . . ?
C41 C42 C43 118.9(6) . . ?
C41 C42 H42 120.5 . . ?
C43 C42 H42 120.5 . . ?
N9 C43 C42 121.5(4) . . ?
N9 C43 C44 115.4(4) . . ?
C42 C43 C44 123.1(5) . . ?
N10 C44 C45 123.1(5) . . ?
N10 C44 C43 114.4(4) . . ?
C45 C44 C43 122.6(5) . . ?
C46 C45 C44 118.1(6) . . ?
C46 C45 H45 120.9 . . ?
C44 C45 H45 120.9 . . ?
C45 C46 C47 119.7(6) . . ?
C45 C46 H46 120.2 . . ?
C47 C46 H46 120.2 . . ?
C48 C47 C46 117.8(5) . . ?
C48 C47 H47 121.1 . . ?
C46 C47 H47 121.1 . . ?
N10 C48 C47 124.0(6) . . ?
N10 C48 H48 118.0 . . ?
C47 C48 H48 118.0 . . ?
O18 C49 O17 126.1(3) . . ?
O18 C49 C50 117.5(4) . . ?
O17 C49 C50 116.4(3) . . ?
C51 C50 C55 118.2(3) . . ?
C51 C50 C49 120.4(3) . . ?
C55 C50 C49 121.4(4) . . ?
C50 C51 C52 120.6(3) . . ?
C50 C51 H51 119.7 . . ?
C52 C51 H51 119.7 . . ?
C51 C52 C53 123.4(3) . . ?
C51 C52 N12 116.4(3) . . ?
C53 C52 N12 120.2(3) . . ?
N13 C53 C54 123.4(3) . . ?
N13 C53 C52 124.0(3) . . ?
C54 C53 C52 112.6(3) . . ?
C55 C54 C53 124.7(3) . . ?
C55 C54 N11 115.9(3) . . ?
C53 C54 N11 119.3(3) . . ?
C54 C55 C50 120.5(4) . . ?
C54 C55 H55 119.8 . . ?
C50 C55 H55 119.8 . . ?
C61 C56 C57 120.3(3) . . ?
C61 C56 N13 121.1(3) . . ?
C57 C56 N13 118.5(3) . . ?
C58 C57 C56 119.3(3) . . ?
C58 C57 H57 120.3 . . ?
C56 C57 H57 120.3 . . ?
C57 C58 C59 121.7(3) . . ?
C57 C58 H58 119.2 . . ?
C59 C58 H58 119.2 . . ?
C58 C59 C60 118.0(3) . . ?
C58 C59 C62 120.6(3) . . ?
C60 C59 C62 121.4(3) . . ?
C61 C60 C59 121.0(3) . . ?
C61 C60 H60 119.5 . . ?
C59 C60 H60 119.5 . . ?
C60 C61 C56 119.6(3) . . ?
C60 C61 H61 120.2 . . ?
C56 C61 H61 120.2 . . ?
O19 C62 O20 125.5(3) . . ?
O19 C62 C59 117.4(3) . . ?
O20 C62 C59 117.0(3) . . ?
O26 C63 O25 120.2(3) . . ?
O26 C63 C64 120.8(3) . . ?
O25 C63 C64 118.5(3) . . ?
C65 C64 C69 119.2(3) . . ?
C65 C64 C63 119.5(3) . . ?
C69 C64 C63 121.3(3) . . ?
C64 C65 C66 120.5(3) . . ?
C64 C65 H65 119.7 . . ?
C66 C65 H65 119.7 . . ?
C65 C66 C67 120.2(3) . . ?
C65 C66 H66 119.9 . . ?
C67 C66 H66 119.9 . . ?
C68 C67 C66 119.3(3) . . ?
C68 C67 N16 124.2(3) . . ?
C66 C67 N16 116.3(3) . . ?
C69 C68 C67 120.1(3) . . ?
C69 C68 H68 120.0 . . ?
C67 C68 H68 120.0 . . ?
C68 C69 C64 120.4(3) . . ?
C68 C69 H69 119.8 . . ?
C64 C69 H69 119.8 . . ?
N16 C70 C71 121.7(3) . . ?
N16 C70 C75 125.3(3) . . ?
C71 C70 C75 113.0(3) . . ?
C72 C71 C70 123.3(3) . . ?
C72 C71 N18 114.8(3) . . ?
C70 C71 N18 121.8(3) . . ?
C73 C72 C71 120.9(3) . . ?
C73 C72 H72 119.5 . . ?
C71 C72 H72 119.5 . . ?
C72 C73 C74 118.3(3) . . ?
C72 C73 C76 119.7(3) . . ?
C74 C73 C76 122.0(3) . . ?
C75 C74 C73 120.2(3) . . ?
C75 C74 H74 119.9 . . ?
C73 C74 H74 119.9 . . ?
C74 C75 C70 123.5(3) . . ?
C74 C75 N17 115.4(3) . . ?
C70 C75 N17 120.7(3) . . ?
O28 C76 O27 124.7(3) . . ?
O28 C76 C73 118.4(3) . . ?
O27 C76 C73 116.9(3) . . ?
N14 C77 C78 123.1(5) . . ?
N14 C77 H77 118.5 . . ?
C78 C77 H77 118.5 . . ?
C79 C78 C77 119.0(5) . . ?
C79 C78 H78 120.5 . . ?
C77 C78 H78 120.5 . . ?
C78 C79 C80 119.8(4) . . ?
C78 C79 H79 120.1 . . ?
C80 C79 H79 120.1 . . ?
C79 C80 C81 118.5(5) . . ?
C79 C80 H80 120.7 . . ?
C81 C80 H80 120.7 . . ?
N14 C81 C80 121.4(4) . . ?
N14 C81 C82 115.0(3) . . ?
C80 C81 C82 123.5(4) . . ?
N15 C82 C83 121.1(4) . . ?
N15 C82 C81 116.5(3) . . ?
C83 C82 C81 122.3(4) . . ?
C84 C83 C82 119.3(5) . . ?
C84 C83 H83 120.3 . . ?
C82 C83 H83 120.3 . . ?
C85 C84 C83 119.5(4) . . ?
C85 C84 H84 120.2 . . ?
C83 C84 H84 120.2 . . ?
C84 C85 C86 118.8(5) . . ?
C84 C85 H85 120.6 . . ?
C86 C85 H85 120.6 . . ?
N15 C86 C85 122.3(4) . . ?
N15 C86 H86 118.9 . . ?
C85 C86 H86 118.9 . . ?

loop_
_geom_bond_atom_site_label_1
_geom_bond_atom_site_label_2
_geom_bond_distance
_geom_bond_site_symmetry_2
_geom_bond_publ_flag
Mn1 O33 2.088(2) . ?
Mn1 O3 2.185(2) 4_565 ?
Mn1 N5 2.220(3) . ?
Mn1 N4 2.253(3) . ?
Mn1 O2 2.263(2) . ?
Mn1 O1 2.399(2) . ?
Mn2 O10 2.152(2) . ?
Mn2 O10 2.152(2) 3_666 ?
Mn2 O4 2.163(2) 2_656 ?
Mn2 O4 2.163(2) 4_565 ?
Mn2 O2 2.248(2) . ?
Mn2 O2 2.248(2) 3_666 ?
Mn3 O17 2.175(3) . ?
Mn3 O5 2.202(4) . ?
Mn3 O11 2.205(3) . ?
Mn3 O9 2.238(3) . ?
Mn3 N9 2.288(4) . ?
Mn3 N10 2.350(4) . ?
Mn4 O27 2.152(2) 2_554 ?
Mn4 O27 2.152(2) 4_585 ?
Mn4 O19 2.156(2) . ?
Mn4 O19 2.156(2) 3_584 ?
Mn4 O25 2.230(2) . ?
Mn4 O25 2.230(2) 3_584 ?
Mn5 O20 2.080(3) . ?
Mn5 O28 2.161(2) 2_554 ?
Mn5 N15 2.223(3) . ?
Mn5 O25 2.236(2) 3_584 ?
Mn5 N14 2.251(3) . ?
Mn5 O26 2.471(3) 3_584 ?
O1 C1 1.244(4) . ?
O2 C1 1.277(4) . ?
O3 C16 1.257(4) . ?
O3 Mn1 2.184(2) 4_566 ?
O4 C16 1.265(4) . ?
O4 Mn2 2.163(2) 2_646 ?
O6 N3 1.214(4) . ?
O7 N2 1.213(4) . ?
O8 N2 1.219(4) . ?
O10 C25 1.266(4) . ?
O11 C38 1.276(5) . ?
O12 C38 1.244(5) . ?
O13 N8 1.217(5) . ?
O14 N8 1.234(5) . ?
O15 N7 1.224(4) . ?
O16 N7 1.217(4) . ?
O17 C49 1.255(5) . ?
O18 C49 1.246(5) . ?
O19 C62 1.260(4) . ?
O20 C62 1.262(4) . ?
O21 N12 1.228(4) . ?
O22 N12 1.219(4) . ?
O23 N11 1.232(5) . ?
O24 N11 1.217(5) . ?
O25 C63 1.271(4) . ?
O25 Mn5 2.236(2) 3_584 ?
O26 C63 1.243(4) . ?
O26 Mn5 2.471(3) 3_584 ?
O27 C76 1.265(4) . ?
O27 Mn4 2.152(2) 2_544 ?
O28 C76 1.252(4) . ?
O28 Mn5 2.161(2) 2_544 ?
O29 N18 1.201(4) . ?
O30 N18 1.206(4) . ?
O31 N17 1.213(4) . ?
O32 N17 1.232(5) . ?
O33 C25 1.260(4) . ?
O34 N3 1.227(4) . ?
N1 C8 1.360(4) . ?
N1 C6 1.410(4) . ?
N1 H1 0.86(4) . ?
N2 C13 1.461(4) . ?
N3 C9 1.469(4) . ?
N4 C15 1.334(5) . ?
N4 C19 1.350(5) . ?
N5 C24 1.340(5) . ?
N5 C20 1.349(5) . ?
N6 C32 1.372(4) . ?
N6 C29 1.429(4) . ?
N6 H6 0.81(4) . ?
N7 C33 1.451(5) . ?
N8 C37 1.460(5) . ?
N9 C39 1.341(5) . ?
N9 C43 1.342(6) . ?
N10 C48 1.333(5) . ?
N10 C44 1.346(6) . ?
N11 C54 1.475(5) . ?
N12 C52 1.456(5) . ?
N13 C53 1.371(4) . ?
N13 C56 1.423(4) . ?
N13 H13 0.8800 . ?
N14 C77 1.340(5) . ?
N14 C81 1.350(5) . ?
N15 C86 1.327(5) . ?
N15 C82 1.350(5) . ?
N16 C70 1.362(4) . ?
N16 C67 1.401(4) . ?
N16 H16 0.91(4) . ?
N17 C75 1.474(4) . ?
N18 C71 1.455(5) . ?
C1 C2 1.489(4) . ?
C2 C7 1.389(5) . ?
C2 C3 1.394(4) . ?
C3 C4 1.391(4) . ?
C3 H3 0.9500 . ?
C4 C6 1.392(5) . ?
C4 H4 0.9500 . ?
C5 C7 1.377(4) . ?
C5 C6 1.389(4) . ?
C5 H5 0.9500 . ?
C7 H7 0.9500 . ?
C8 C9 1.413(5) . ?
C8 C13 1.420(4) . ?
C9 C10 1.376(5) . ?
C10 C11 1.389(4) . ?
C10 H10 0.9500 . ?
C11 C12 1.380(5) . ?
C11 C16 1.488(4) . ?
C12 C13 1.378(4) . ?
C12 H12 0.9500 . ?
C14 C17 1.370(7) . ?
C14 C15 1.372(6) . ?
C14 H14 0.9500 . ?
C15 H15 0.9500 . ?
C17 C18 1.389(7) . ?
C17 H17 0.9500 . ?
C18 C19 1.392(5) . ?
C18 H18 0.9500 . ?
C19 C20 1.485(5) . ?
C20 C21 1.401(5) . ?
C21 C22 1.358(7) . ?
C21 H21 0.9500 . ?
C22 C23 1.378(7) . ?
C22 H22 0.9500 . ?
C23 C24 1.383(6) . ?
C23 H23 0.9500 . ?
C24 H24 0.9500 . ?
C25 C26 1.505(4) . ?
C26 C27 1.381(5) . ?
C26 C31 1.401(5) . ?
C27 C28 1.381(5) . ?
C27 H27 0.9500 . ?
C28 C29 1.385(4) . ?
C28 H28 0.9500 . ?
C29 C30 1.378(5) . ?
C30 C31 1.381(5) . ?
C30 H30 0.9500 . ?
C31 H31 0.9500 . ?
C32 C37 1.406(5) . ?
C32 C33 1.416(5) . ?
C33 C34 1.387(5) . ?
C34 C35 1.370(6) . ?
C34 H34 0.9500 . ?
C35 C36 1.390(5) . ?
C35 C38 1.520(5) . ?
C36 C37 1.383(5) . ?
C36 H36 0.9500 . ?
C39 C40 1.373(7) . ?
C39 H39 0.9500 . ?
C40 C41 1.350(9) . ?
C40 H40 0.9500 . ?
C41 C42 1.375(8) . ?
C41 H41 0.9500 . ?
C42 C43 1.389(7) . ?
C42 H42 0.9500 . ?
C43 C44 1.494(6) . ?
C44 C45 1.388(7) . ?
C45 C46 1.380(8) . ?
C45 H45 0.9500 . ?
C46 C47 1.383(9) . ?
C46 H46 0.9500 . ?
C47 C48 1.379(7) . ?
C47 H47 0.9500 . ?
C48 H48 0.9500 . ?
C49 C50 1.518(5) . ?
C50 C51 1.377(5) . ?
C50 C55 1.386(5) . ?
C51 C52 1.388(5) . ?
C51 H51 0.9500 . ?
C52 C53 1.422(5) . ?
C53 C54 1.406(5) . ?
C54 C55 1.370(5) . ?
C55 H55 0.9500 . ?
C56 C61 1.382(5) . ?
C56 C57 1.392(4) . ?
C57 C58 1.372(4) . ?
C57 H57 0.9500 . ?
C58 C59 1.392(5) . ?
C58 H58 0.9500 . ?
C59 C60 1.397(4) . ?
C59 C62 1.493(4) . ?
C60 C61 1.382(5) . ?
C60 H60 0.9500 . ?
C61 H61 0.9500 . ?
C63 C64 1.494(4) . ?
C64 C65 1.383(5) . ?
C64 C69 1.397(4) . ?
C65 C66 1.388(4) . ?
C65 H65 0.9500 . ?
C66 C67 1.397(4) . ?
C66 H66 0.9500 . ?
C67 C68 1.389(5) . ?
C68 C69 1.387(4) . ?
C68 H68 0.9500 . ?
C69 H69 0.9500 . ?
C70 C71 1.414(4) . ?
C70 C75 1.420(5) . ?
C71 C72 1.381(4) . ?
C72 C73 1.376(5) . ?
C72 H72 0.9500 . ?
C73 C74 1.387(4) . ?
C73 C76 1.500(4) . ?
C74 C75 1.381(5) . ?
C74 H74 0.9500 . ?
C77 C78 1.380(6) . ?
C77 H77 0.9500 . ?
C78 C79 1.355(8) . ?
C78 H78 0.9500 . ?
C79 C80 1.386(7) . ?
C79 H79 0.9500 . ?
C80 C81 1.403(5) . ?
C80 H80 0.9500 . ?
C81 C82 1.483(6) . ?
C82 C83 1.395(5) . ?
C83 C84 1.366(7) . ?
C83 H83 0.9500 . ?
C84 C85 1.365(8) . ?
C84 H84 0.9500 . ?
C85 C86 1.393(6) . ?
C85 H85 0.9500 . ?
C86 H86 0.9500 . ?

loop_
_geom_torsion_atom_site_label_1
_geom_torsion_atom_site_label_2
_geom_torsion_atom_site_label_3
_geom_torsion_atom_site_label_4
_geom_torsion
_geom_torsion_site_symmetry_1
_geom_torsion_site_symmetry_2
_geom_torsion_site_symmetry_3
_geom_torsion_site_symmetry_4
_geom_torsion_publ_flag
O33 Mn1 O1 C1 -103.1(2) . . . . ?
O3 Mn1 O1 C1 -66.2(13) 4_565 . . . ?
N5 Mn1 O1 C1 153.6(2) . . . . ?
N4 Mn1 O1 C1 80.9(2) . . . . ?
O2 Mn1 O1 C1 -9.14(19) . . . . ?
O10 Mn2 O2 C1 -79.0(6) . . . . ?
O10 Mn2 O2 C1 101.0(6) 3_666 . . . ?
O4 Mn2 O2 C1 14.4(6) 2_656 . . . ?
O4 Mn2 O2 C1 -165.6(6) 4_565 . . . ?
O2 Mn2 O2 C1 -171(89) 3_666 . . . ?
O10 Mn2 O2 Mn1 50.83(10) . . . . ?
O10 Mn2 O2 Mn1 -129.17(10) 3_666 . . . ?
O4 Mn2 O2 Mn1 144.27(10) 2_656 . . . ?
O4 Mn2 O2 Mn1 -35.73(10) 4_565 . . . ?
O2 Mn2 O2 Mn1 -41(89) 3_666 . . . ?
O33 Mn1 O2 C1 98.14(19) . . . . ?
O3 Mn1 O2 C1 -175.27(18) 4_565 . . . ?
N5 Mn1 O2 C1 -24.0(3) . . . . ?
N4 Mn1 O2 C1 -75.4(2) . . . . ?
O1 Mn1 O2 C1 8.90(18) . . . . ?
O33 Mn1 O2 Mn2 -65.87(10) . . . . ?
O3 Mn1 O2 Mn2 20.72(14) 4_565 . . . ?
N5 Mn1 O2 Mn2 172.03(16) . . . . ?
N4 Mn1 O2 Mn2 120.55(11) . . . . ?
O1 Mn1 O2 Mn2 -155.11(14) . . . . ?
O10 Mn2 O10 C25 160(100) 3_666 . . . ?
O4 Mn2 O10 C25 -126.6(4) 2_656 . . . ?
O4 Mn2 O10 C25 53.4(4) 4_565 . . . ?
O2 Mn2 O10 C25 -29.1(4) . . . . ?
O2 Mn2 O10 C25 150.9(4) 3_666 . . . ?
O17 Mn3 O11 C38 61.3(5) . . . . ?
O5 Mn3 O11 C38 -6.9(4) . . . . ?
O9 Mn3 O11 C38 131.3(4) . . . . ?
N9 Mn3 O11 C38 -146.0(4) . . . . ?
N10 Mn3 O11 C38 -88.5(4) . . . . ?
O5 Mn3 O17 C49 -160.1(3) . . . . ?
O11 Mn3 O17 C49 133.0(3) . . . . ?
O9 Mn3 O17 C49 62.0(3) . . . . ?
N9 Mn3 O17 C49 -12.5(4) . . . . ?
N10 Mn3 O17 C49 -68.3(3) . . . . ?
O27 Mn4 O19 C62 -61.4(4) 2_554 . . . ?
O27 Mn4 O19 C62 118.6(4) 4_585 . . . ?
O19 Mn4 O19 C62 55(91) 3_584 . . . ?
O25 Mn4 O19 C62 -156.6(4) . . . . ?
O25 Mn4 O19 C62 23.4(4) 3_584 . . . ?
O28 Mn5 O20 C62 59.8(2) 2_554 . . . ?
N15 Mn5 O20 C62 151.8(2) . . . . ?
O25 Mn5 O20 C62 -55.5(3) 3_584 . . . ?
N14 Mn5 O20 C62 -174.7(8) . . . . ?
O26 Mn5 O20 C62 -109.8(2) 3_584 . . . ?
O27 Mn4 O25 C63 10.4(4) 2_554 . . . ?
O27 Mn4 O25 C63 -169.6(4) 4_585 . . . ?
O19 Mn4 O25 C63 98.0(4) . . . . ?
O19 Mn4 O25 C63 -82.0(4) 3_584 . . . ?
O25 Mn4 O25 C63 -128(100) 3_584 . . . ?
O27 Mn4 O25 Mn5 138.38(10) 2_554 . . 3_584 ?
O27 Mn4 O25 Mn5 -41.62(10) 4_585 . . 3_584 ?
O19 Mn4 O25 Mn5 -134.00(10) . . . 3_584 ?
O19 Mn4 O25 Mn5 46.00(10) 3_584 . . 3_584 ?
O25 Mn4 O25 Mn5 0(100) 3_584 . . 3_584 ?
O3 Mn1 O33 C25 -61.5(3) 4_565 . . . ?
N5 Mn1 O33 C25 -148.4(3) . . . . ?
N4 Mn1 O33 C25 154.0(9) . . . . ?
O2 Mn1 O33 C25 59.8(3) . . . . ?
O1 Mn1 O33 C25 116.0(3) . . . . ?
O33 Mn1 N4 C15 -118.6(9) . . . . ?
O3 Mn1 N4 C15 97.4(3) 4_565 . . . ?
N5 Mn1 N4 C15 -177.6(3) . . . . ?
O2 Mn1 N4 C15 -24.0(3) . . . . ?
O1 Mn1 N4 C15 -80.3(3) . . . . ?
O33 Mn1 N4 C19 50.6(10) . . . . ?
O3 Mn1 N4 C19 -93.5(2) 4_565 . . . ?
N5 Mn1 N4 C19 -8.4(2) . . . . ?
O2 Mn1 N4 C19 145.2(2) . . . . ?
O1 Mn1 N4 C19 88.9(2) . . . . ?
O33 Mn1 N5 C24 17.9(3) . . . . ?
O3 Mn1 N5 C24 -66.4(3) 4_565 . . . ?
N4 Mn1 N5 C24 -167.7(3) . . . . ?
O2 Mn1 N5 C24 137.8(3) . . . . ?
O1 Mn1 N5 C24 110.9(3) . . . . ?
O33 Mn1 N5 C20 -173.0(2) . . . . ?
O3 Mn1 N5 C20 102.6(3) 4_565 . . . ?
N4 Mn1 N5 C20 1.3(2) . . . . ?
O2 Mn1 N5 C20 -53.2(3) . . . . ?
O1 Mn1 N5 C20 -80.1(3) . . . . ?
O17 Mn3 N9 C39 127.5(3) . . . . ?
O5 Mn3 N9 C39 -104.6(4) . . . . ?
O11 Mn3 N9 C39 -31.7(3) . . . . ?
O9 Mn3 N9 C39 53.3(3) . . . . ?
N10 Mn3 N9 C39 -171.8(4) . . . . ?
O17 Mn3 N9 C43 -50.1(4) . . . . ?
O5 Mn3 N9 C43 77.8(4) . . . . ?
O11 Mn3 N9 C43 150.7(3) . . . . ?
O9 Mn3 N9 C43 -124.3(3) . . . . ?
N10 Mn3 N9 C43 10.6(3) . . . . ?
O17 Mn3 N10 C48 -41.5(4) . . . . ?
O5 Mn3 N10 C48 42.5(4) . . . . ?
O11 Mn3 N10 C48 119.9(4) . . . . ?
O9 Mn3 N10 C48 -113.7(4) . . . . ?
N9 Mn3 N10 C48 -176.0(4) . . . . ?
O17 Mn3 N10 C44 117.2(3) . . . . ?
O5 Mn3 N10 C44 -158.7(3) . . . . ?
O11 Mn3 N10 C44 -81.4(4) . . . . ?
O9 Mn3 N10 C44 45.0(4) . . . . ?
N9 Mn3 N10 C44 -17.3(3) . . . . ?
O20 Mn5 N14 C77 145.7(8) . . . . ?
O28 Mn5 N14 C77 -89.5(3) 2_554 . . . ?
N15 Mn5 N14 C77 -179.8(3) . . . . ?
O25 Mn5 N14 C77 25.8(3) 3_584 . . . ?
O26 Mn5 N14 C77 80.8(3) 3_584 . . . ?
O20 Mn5 N14 C81 -29.3(10) . . . . ?
O28 Mn5 N14 C81 95.5(3) 2_554 . . . ?
N15 Mn5 N14 C81 5.2(2) . . . . ?
O25 Mn5 N14 C81 -149.2(3) 3_584 . . . ?
O26 Mn5 N14 C81 -94.2(2) 3_584 . . . ?
O20 Mn5 N15 C86 -13.4(3) . . . . ?
O28 Mn5 N15 C86 72.0(3) 2_554 . . . ?
O25 Mn5 N15 C86 -137.8(3) 3_584 . . . ?
N14 Mn5 N15 C86 170.6(3) . . . . ?
O26 Mn5 N15 C86 -104.5(3) 3_584 . . . ?
O20 Mn5 N15 C82 175.6(2) . . . . ?
O28 Mn5 N15 C82 -99.0(3) 2_554 . . . ?
O25 Mn5 N15 C82 51.2(3) 3_584 . . . ?
N14 Mn5 N15 C82 -0.4(2) . . . . ?
O26 Mn5 N15 C82 84.5(3) 3_584 . . . ?
Mn1 O1 C1 O2 15.9(3) . . . . ?
Mn1 O1 C1 C2 -157.8(3) . . . . ?
Mn2 O2 C1 O1 114.1(6) . . . . ?
Mn1 O2 C1 O1 -16.9(3) . . . . ?
Mn2 O2 C1 C2 -72.0(7) . . . . ?
Mn1 O2 C1 C2 156.9(3) . . . . ?
O1 C1 C2 C7 160.9(3) . . . . ?
O2 C1 C2 C7 -13.1(5) . . . . ?
O1 C1 C2 C3 -16.7(5) . . . . ?
O2 C1 C2 C3 169.4(3) . . . . ?
C7 C2 C3 C4 -0.7(5) . . . . ?
C1 C2 C3 C4 176.9(3) . . . . ?
C2 C3 C4 C6 -4.2(6) . . . . ?
C7 C5 C6 C4 -2.8(6) . . . . ?
C7 C5 C6 N1 -178.5(4) . . . . ?
C3 C4 C6 C5 5.9(6) . . . . ?
C3 C4 C6 N1 -178.7(4) . . . . ?
C8 N1 C6 C5 -168.5(4) . . . . ?
C8 N1 C6 C4 16.0(6) . . . . ?
C6 C5 C7 C2 -2.2(6) . . . . ?
C3 C2 C7 C5 3.9(5) . . . . ?
C1 C2 C7 C5 -173.7(3) . . . . ?
C6 N1 C8 C9 27.8(6) . . . . ?
C6 N1 C8 C13 -150.6(4) . . . . ?
N1 C8 C9 C10 -168.4(3) . . . . ?
C13 C8 C9 C10 10.1(5) . . . . ?
N1 C8 C9 N3 18.8(5) . . . . ?
C13 C8 C9 N3 -162.7(3) . . . . ?
O6 N3 C9 C10 -140.7(4) . . . . ?
O34 N3 C9 C10 37.8(5) . . . . ?
O6 N3 C9 C8 32.7(5) . . . . ?
O34 N3 C9 C8 -148.8(4) . . . . ?
C8 C9 C10 C11 -4.7(5) . . . . ?
N3 C9 C10 C11 168.4(3) . . . . ?
C9 C10 C11 C12 -3.5(5) . . . . ?
C9 C10 C11 C16 177.1(3) . . . . ?
C10 C11 C12 C13 5.3(5) . . . . ?
C16 C11 C12 C13 -175.2(3) . . . . ?
C11 C12 C13 C8 0.8(6) . . . . ?
C11 C12 C13 N2 -176.3(3) . . . . ?
N1 C8 C13 C12 170.4(3) . . . . ?
C9 C8 C13 C12 -8.1(5) . . . . ?
N1 C8 C13 N2 -12.7(5) . . . . ?
C9 C8 C13 N2 168.8(3) . . . . ?
O7 N2 C13 C12 -8.6(6) . . . . ?
O8 N2 C13 C12 167.9(3) . . . . ?
O7 N2 C13 C8 174.3(4) . . . . ?
O8 N2 C13 C8 -9.2(6) . . . . ?
C19 N4 C15 C14 -0.8(6) . . . . ?
Mn1 N4 C15 C14 168.1(3) . . . . ?
C17 C14 C15 N4 -0.7(7) . . . . ?
Mn1 O3 C16 O4 -6.0(4) 4_566 . . . ?
Mn1 O3 C16 C11 176.5(2) 4_566 . . . ?
Mn2 O4 C16 O3 81.3(5) 2_646 . . . ?
Mn2 O4 C16 C11 -101.2(4) 2_646 . . . ?
C12 C11 C16 O3 169.0(3) . . . . ?
C10 C11 C16 O3 -11.6(5) . . . . ?
C12 C11 C16 O4 -8.7(5) . . . . ?
C10 C11 C16 O4 170.8(3) . . . . ?
C15 C14 C17 C18 1.7(7) . . . . ?
C14 C17 C18 C19 -1.2(6) . . . . ?
C15 N4 C19 C18 1.4(5) . . . . ?
Mn1 N4 C19 C18 -168.5(3) . . . . ?
C15 N4 C19 C20 -176.2(3) . . . . ?
Mn1 N4 C19 C20 13.9(4) . . . . ?
C17 C18 C19 N4 -0.4(6) . . . . ?
C17 C18 C19 C20 177.0(3) . . . . ?
C24 N5 C20 C21 -3.0(5) . . . . ?
Mn1 N5 C20 C21 -172.6(3) . . . . ?
C24 N5 C20 C19 174.9(3) . . . . ?
Mn1 N5 C20 C19 5.3(4) . . . . ?
N4 C19 C20 N5 -12.9(5) . . . . ?
C18 C19 C20 N5 169.6(3) . . . . ?
N4 C19 C20 C21 165.0(4) . . . . ?
C18 C19 C20 C21 -12.5(6) . . . . ?
N5 C20 C21 C22 2.6(6) . . . . ?
C19 C20 C21 C22 -175.1(4) . . . . ?
C20 C21 C22 C23 0.0(8) . . . . ?
C21 C22 C23 C24 -2.1(8) . . . . ?
C20 N5 C24 C23 0.8(6) . . . . ?
Mn1 N5 C24 C23 169.7(3) . . . . ?
C22 C23 C24 N5 1.8(7) . . . . ?
Mn1 O33 C25 O10 -31.8(5) . . . . ?
Mn1 O33 C25 C26 147.8(2) . . . . ?
Mn2 O10 C25 O33 14.4(6) . . . . ?
Mn2 O10 C25 C26 -165.1(2) . . . . ?
O33 C25 C26 C27 164.3(3) . . . . ?
O10 C25 C26 C27 -16.1(5) . . . . ?
O33 C25 C26 C31 -15.0(5) . . . . ?
O10 C25 C26 C31 164.6(3) . . . . ?
C31 C26 C27 C28 -0.2(5) . . . . ?
C25 C26 C27 C28 -179.5(3) . . . . ?
C26 C27 C28 C29 0.2(5) . . . . ?
C27 C28 C29 C30 -0.5(5) . . . . ?
C27 C28 C29 N6 176.5(3) . . . . ?
C32 N6 C29 C30 -50.3(5) . . . . ?
C32 N6 C29 C28 132.7(4) . . . . ?
C28 C29 C30 C31 0.7(5) . . . . ?
N6 C29 C30 C31 -176.2(3) . . . . ?
C29 C30 C31 C26 -0.7(6) . . . . ?
C27 C26 C31 C30 0.4(5) . . . . ?
C25 C26 C31 C30 179.7(3) . . . . ?
C29 N6 C32 C37 -32.4(5) . . . . ?
C29 N6 C32 C33 147.7(3) . . . . ?
N6 C32 C33 C34 -176.6(3) . . . . ?
C37 C32 C33 C34 3.5(5) . . . . ?
N6 C32 C33 N7 2.2(5) . . . . ?
C37 C32 C33 N7 -177.7(3) . . . . ?
O16 N7 C33 C34 22.4(6) . . . . ?
O15 N7 C33 C34 -157.0(4) . . . . ?
O16 N7 C33 C32 -156.5(4) . . . . ?
O15 N7 C33 C32 24.2(5) . . . . ?
C32 C33 C34 C35 -3.3(6) . . . . ?
N7 C33 C34 C35 177.9(4) . . . . ?
C33 C34 C35 C36 1.2(6) . . . . ?
C33 C34 C35 C38 179.4(4) . . . . ?
C34 C35 C36 C37 0.3(6) . . . . ?
C38 C35 C36 C37 -177.9(4) . . . . ?
C35 C36 C37 C32 0.3(6) . . . . ?
C35 C36 C37 N8 -174.1(4) . . . . ?
N6 C32 C37 C36 178.1(4) . . . . ?
C33 C32 C37 C36 -2.0(5) . . . . ?
N6 C32 C37 N8 -7.7(6) . . . . ?
C33 C32 C37 N8 172.2(3) . . . . ?
O13 N8 C37 C36 -58.8(5) . . . . ?
O14 N8 C37 C36 118.3(4) . . . . ?
O13 N8 C37 C32 126.6(4) . . . . ?
O14 N8 C37 C32 -56.4(5) . . . . ?
Mn3 O11 C38 O12 -11.3(7) . . . . ?
Mn3 O11 C38 C35 166.5(3) . . . . ?
C34 C35 C38 O12 -8.2(6) . . . . ?
C36 C35 C38 O12 169.9(4) . . . . ?
C34 C35 C38 O11 173.7(4) . . . . ?
C36 C35 C38 O11 -8.2(6) . . . . ?
C43 N9 C39 C40 -0.5(7) . . . . ?
Mn3 N9 C39 C40 -178.1(4) . . . . ?
N9 C39 C40 C41 -0.1(9) . . . . ?
C39 C40 C41 C42 1.4(10) . . . . ?
C40 C41 C42 C43 -2.2(11) . . . . ?
C39 N9 C43 C42 -0.3(7) . . . . ?
Mn3 N9 C43 C42 177.4(4) . . . . ?
C39 N9 C43 C44 178.6(4) . . . . ?
Mn3 N9 C43 C44 -3.7(5) . . . . ?
C41 C42 C43 N9 1.6(9) . . . . ?
C41 C42 C43 C44 -177.2(6) . . . . ?
C48 N10 C44 C45 1.4(7) . . . . ?
Mn3 N10 C44 C45 -158.5(4) . . . . ?
C48 N10 C44 C43 -178.6(4) . . . . ?
Mn3 N10 C44 C43 21.5(5) . . . . ?
N9 C43 C44 N10 -12.0(6) . . . . ?
C42 C43 C44 N10 166.9(5) . . . . ?
N9 C43 C44 C45 167.9(4) . . . . ?
C42 C43 C44 C45 -13.2(7) . . . . ?
N10 C44 C45 C46 0.2(8) . . . . ?
C43 C44 C45 C46 -179.7(5) . . . . ?
C44 C45 C46 C47 -2.9(9) . . . . ?
C45 C46 C47 C48 3.8(9) . . . . ?
C44 N10 C48 C47 -0.4(7) . . . . ?
Mn3 N10 C48 C47 158.3(4) . . . . ?
C46 C47 C48 N10 -2.2(8) . . . . ?
Mn3 O17 C49 O18 -20.1(6) . . . . ?
Mn3 O17 C49 C50 159.3(3) . . . . ?
O18 C49 C50 C51 14.4(6) . . . . ?
O17 C49 C50 C51 -165.1(4) . . . . ?
O18 C49 C50 C55 -166.7(4) . . . . ?
O17 C49 C50 C55 13.8(6) . . . . ?
C55 C50 C51 C52 -0.6(6) . . . . ?
C49 C50 C51 C52 178.3(4) . . . . ?
C50 C51 C52 C53 3.4(6) . . . . ?
C50 C51 C52 N12 -176.4(4) . . . . ?
O22 N12 C52 C51 -26.3(6) . . . . ?
O21 N12 C52 C51 153.4(4) . . . . ?
O22 N12 C52 C53 153.9(4) . . . . ?
O21 N12 C52 C53 -26.4(5) . . . . ?
C56 N13 C53 C54 34.0(5) . . . . ?
C56 N13 C53 C52 -146.0(4) . . . . ?
C51 C52 C53 N13 176.8(3) . . . . ?
N12 C52 C53 N13 -3.4(6) . . . . ?
C51 C52 C53 C54 -3.2(5) . . . . ?
N12 C52 C53 C54 176.6(3) . . . . ?
N13 C53 C54 C55 -179.4(4) . . . . ?
C52 C53 C54 C55 0.6(5) . . . . ?
N13 C53 C54 N11 5.1(5) . . . . ?
C52 C53 C54 N11 -174.9(3) . . . . ?
O24 N11 C54 C55 59.6(5) . . . . ?
O23 N11 C54 C55 -118.9(4) . . . . ?
O24 N11 C54 C53 -124.5(4) . . . . ?
O23 N11 C54 C53 57.0(5) . . . . ?
C53 C54 C55 C50 2.0(6) . . . . ?
N11 C54 C55 C50 177.6(3) . . . . ?
C51 C50 C55 C54 -1.9(6) . . . . ?
C49 C50 C55 C54 179.1(3) . . . . ?
C53 N13 C56 C61 45.7(5) . . . . ?
C53 N13 C56 C57 -136.8(3) . . . . ?
C61 C56 C57 C58 1.8(5) . . . . ?
N13 C56 C57 C58 -175.7(3) . . . . ?
C56 C57 C58 C59 -0.8(5) . . . . ?
C57 C58 C59 C60 -0.5(5) . . . . ?
C57 C58 C59 C62 178.5(3) . . . . ?
C58 C59 C60 C61 0.9(5) . . . . ?
C62 C59 C60 C61 -178.1(3) . . . . ?
C59 C60 C61 C56 0.1(5) . . . . ?
C57 C56 C61 C60 -1.5(5) . . . . ?
N13 C56 C61 C60 175.9(3) . . . . ?
Mn4 O19 C62 O20 -8.7(6) . . . . ?
Mn4 O19 C62 C59 171.6(2) . . . . ?
Mn5 O20 C62 O19 26.3(5) . . . . ?
Mn5 O20 C62 C59 -154.0(2) . . . . ?
C58 C59 C62 O19 17.0(5) . . . . ?
C60 C59 C62 O19 -164.1(3) . . . . ?
C58 C59 C62 O20 -162.7(3) . . . . ?
C60 C59 C62 O20 16.2(5) . . . . ?
Mn5 O26 C63 O25 16.4(3) 3_584 . . . ?
Mn5 O26 C63 C64 -155.8(3) 3_584 . . . ?
Mn4 O25 C63 O26 111.2(4) . . . . ?
Mn5 O25 C63 O26 -18.2(4) 3_584 . . . ?
Mn4 O25 C63 C64 -76.4(5) . . . . ?
Mn5 O25 C63 C64 154.2(3) 3_584 . . . ?
O26 C63 C64 C65 163.2(4) . . . . ?
O25 C63 C64 C65 -9.1(5) . . . . ?
O26 C63 C64 C69 -14.1(5) . . . . ?
O25 C63 C64 C69 173.5(3) . . . . ?
C69 C64 C65 C66 4.3(6) . . . . ?
C63 C64 C65 C66 -173.1(3) . . . . ?
C64 C65 C66 C67 -2.5(6) . . . . ?
C65 C66 C67 C68 -2.6(6) . . . . ?
C65 C66 C67 N16 -178.2(4) . . . . ?
C70 N16 C67 C68 16.8(6) . . . . ?
C70 N16 C67 C66 -167.8(4) . . . . ?
C66 C67 C68 C69 5.8(6) . . . . ?
N16 C67 C68 C69 -178.9(4) . . . . ?
C67 C68 C69 C64 -4.0(6) . . . . ?
C65 C64 C69 C68 -1.1(5) . . . . ?
C63 C64 C69 C68 176.3(3) . . . . ?
C67 N16 C70 C71 -148.5(4) . . . . ?
C67 N16 C70 C75 31.7(6) . . . . ?
N16 C70 C71 C72 173.0(3) . . . . ?
C75 C70 C71 C72 -7.1(5) . . . . ?
N16 C70 C71 N18 -9.3(6) . . . . ?
C75 C70 C71 N18 170.6(3) . . . . ?
O29 N18 C71 C72 -14.6(6) . . . . ?
O30 N18 C71 C72 162.9(4) . . . . ?
O29 N18 C71 C70 167.5(5) . . . . ?
O30 N18 C71 C70 -15.0(6) . . . . ?
C70 C71 C72 C73 0.9(6) . . . . ?
N18 C71 C72 C73 -177.0(3) . . . . ?
C71 C72 C73 C74 4.6(5) . . . . ?
C71 C72 C73 C76 -177.3(3) . . . . ?
C72 C73 C74 C75 -3.2(5) . . . . ?
C76 C73 C74 C75 178.7(3) . . . . ?
C73 C74 C75 C70 -3.7(5) . . . . ?
C73 C74 C75 N17 169.3(3) . . . . ?
N16 C70 C75 C74 -171.6(3) . . . . ?
C71 C70 C75 C74 8.5(5) . . . . ?
N16 C70 C75 N17 15.7(6) . . . . ?
C71 C70 C75 N17 -164.2(3) . . . . ?
O31 N17 C75 C74 -141.0(4) . . . . ?
O32 N17 C75 C74 37.4(5) . . . . ?
O31 N17 C75 C70 32.2(5) . . . . ?
O32 N17 C75 C70 -149.4(4) . . . . ?
Mn5 O28 C76 O27 -6.1(4) 2_544 . . . ?
Mn5 O28 C76 C73 176.8(2) 2_544 . . . ?
Mn4 O27 C76 O28 70.8(5) 2_544 . . . ?
Mn4 O27 C76 C73 -112.0(3) 2_544 . . . ?
C72 C73 C76 O28 167.2(3) . . . . ?
C74 C73 C76 O28 -14.8(5) . . . . ?
C72 C73 C76 O27 -10.2(5) . . . . ?
C74 C73 C76 O27 167.9(3) . . . . ?
C81 N14 C77 C78 1.0(6) . . . . ?
Mn5 N14 C77 C78 -174.0(3) . . . . ?
N14 C77 C78 C79 1.4(7) . . . . ?
C77 C78 C79 C80 -2.1(7) . . . . ?
C78 C79 C80 C81 0.7(6) . . . . ?
C77 N14 C81 C80 -2.5(5) . . . . ?
Mn5 N14 C81 C80 172.9(3) . . . . ?
C77 N14 C81 C82 175.8(3) . . . . ?
Mn5 N14 C81 C82 -8.9(4) . . . . ?
C79 C80 C81 N14 1.7(6) . . . . ?
C79 C80 C81 C82 -176.5(4) . . . . ?
C86 N15 C82 C83 1.2(5) . . . . ?
Mn5 N15 C82 C83 172.5(3) . . . . ?
C86 N15 C82 C81 -175.4(3) . . . . ?
Mn5 N15 C82 C81 -4.0(4) . . . . ?
N14 C81 C82 N15 8.5(5) . . . . ?
C80 C81 C82 N15 -173.3(3) . . . . ?
N14 C81 C82 C83 -168.0(3) . . . . ?
C80 C81 C82 C83 10.3(6) . . . . ?
N15 C82 C83 C84 -0.9(6) . . . . ?
C81 C82 C83 C84 175.4(4) . . . . ?
C82 C83 C84 C85 -1.0(7) . . . . ?
C83 C84 C85 C86 2.6(7) . . . . ?
C82 N15 C86 C85 0.5(6) . . . . ?
Mn5 N15 C86 C85 -170.4(3) . . . . ?
C84 C85 C86 N15 -2.5(7) . . . . ?
